data_4323650
loop_
_publ_author_name
'Achim M\"uller'
'Roberta Sessoli'
'Erich Krickemeyer'
'Hartmut B\"ogge'
'Jochen Meyer'
'Dante Gatteschi'
'Luca Pardi'
'J\"org Westphal'
'Kai Hovemeier'
'Ralf Rohlfing'
'Joachim D\"oring'
'Frank Hellweg'
'Christian Beugholt'
'Marc Schmidtmann'

_publ_section_title
;
 Polyoxovanadates: High-Nuclearity Spin Clusters with Interesting
 Host-Guest Systems and Different Electron Populations. Synthesis, Spin
 Organization, Magnetochemistry, and Spectroscopic Studies
;
_journal_name_full 'Inorganic Chemistry'
_journal_page_first 5239
_journal_page_last 5250
_journal_paper_doi 10.1021/ic9703641
_journal_volume 36
_journal_year 1997
_chemical_formula_sum 'H40 O62 Rb12 V18'
_chemical_formula_weight 2974.88
_chemical_name_systematic
; 
 ? 
;
_space_group_IT_number 2
_symmetry_cell_setting triclinic
_symmetry_space_group_name_Hall '-P 1'
_symmetry_space_group_name_H-M 'P -1'
_atom_sites_solution_hydrogens geom
_atom_sites_solution_primary direct
_atom_sites_solution_secondary difmap
_audit_creation_method SHELXL
_cell_angle_alpha 83.66(4)
_cell_angle_beta 89.72(4)
_cell_angle_gamma 82.99(4)
_cell_formula_units_Z 2
_cell_length_a 13.245(6)
_cell_length_b 14.723(7)
_cell_length_c 16.942(8)
_cell_measurement_reflns_used 20
_cell_measurement_temperature 190(2)
_cell_measurement_theta_max 15
_cell_measurement_theta_min 4
_cell_volume 3259(3)
_computing_structure_refinement 'SHELXL-93 (Sheldrick, 1993)'
_computing_structure_solution 'SHELXS-86 (Sheldrick, 1990)'
_diffrn_ambient_temperature 190(2)
_diffrn_radiation_monochromator graphite
_diffrn_radiation_source 'fine-focus sealed tube'
_diffrn_radiation_type MoK\a
_diffrn_radiation_wavelength 0.71073
_diffrn_reflns_av_R_equivalents 0.0402
_diffrn_reflns_av_sigmaI/netI 0.1222
_diffrn_reflns_limit_h_max 14
_diffrn_reflns_limit_h_min -14
_diffrn_reflns_limit_k_max 14
_diffrn_reflns_limit_k_min -13
_diffrn_reflns_limit_l_max 18
_diffrn_reflns_limit_l_min 0
_diffrn_reflns_number 7253
_diffrn_reflns_theta_max 22.50
_diffrn_reflns_theta_min 1.55
_diffrn_standards_decay_% 100_see_above
_diffrn_standards_interval_count 100
_diffrn_standards_number 3
_exptl_absorpt_coefficient_mu 11.466
_exptl_absorpt_correction_type none
_exptl_crystal_density_diffrn 3.032
_exptl_crystal_F_000 2788
_exptl_crystal_size_max 0.2
_exptl_crystal_size_mid 0.2
_exptl_crystal_size_min 0.15
_refine_diff_density_max 2.534
_refine_diff_density_min -1.461
_refine_diff_density_rms .325
_refine_ls_extinction_method none
_refine_ls_goodness_of_fit_all 1.035
_refine_ls_goodness_of_fit_obs 1.144
_refine_ls_matrix_type full
_refine_ls_number_parameters 516
_refine_ls_number_reflns 7203
_refine_ls_number_restraints 108
_refine_ls_restrained_S_all 1.096
_refine_ls_restrained_S_obs 1.135
_refine_ls_R_factor_all 0.1330
_refine_ls_R_factor_obs 0.0791
_refine_ls_shift/esd_max -0.001
_refine_ls_shift/esd_mean 0.000
_refine_ls_structure_factor_coef Fsqd
_refine_ls_weighting_details 'w=1/[\s^2^(Fo^2^)+(0.1220P)^2^+0.0000P] where P=(Fo^2^+2Fc^2^)/3'
_refine_ls_weighting_scheme calc
_refine_ls_wR_factor_all 0.2385
_refine_ls_wR_factor_obs 0.1842
_reflns_number_observed 4103
_reflns_number_total 7253
_reflns_observed_criterion >2sigma(I)
_cod_data_source_file ic9703641_03.cif
_cod_data_source_block kai1_1c
_cod_depositor_comments
;
The following automatic conversions were performed:

'_refine_ls_weighting_scheme' value 'calc
w=1/[\s^2^(Fo^2^)+(0.1220P)^2^+0.0000P] where P=(Fo^2^+2Fc^2^)/3' was
changed to 'calc'. New tag '_refine_ls_weighting_details' was
created. The value of the new tag was set to
'w=1/[\s^2^(Fo^2^)+(0.1220P)^2^+0.0000P] where P=(Fo^2^+2Fc^2^)/3'.

Automatic conversion script
Id: cif_fix_values 3143 2015-03-26 13:38:13Z robertas 
;
_cod_original_cell_volume 3258.9(26)
_cod_database_code 4323650

loop_
_symmetry_equiv_pos_as_xyz
'x, y, z'
'-x, -y, -z'

loop_
_atom_site_aniso_label
_atom_site_aniso_U_11
_atom_site_aniso_U_22
_atom_site_aniso_U_33
_atom_site_aniso_U_23
_atom_site_aniso_U_13
_atom_site_aniso_U_12
V1 0.011(2) 0.011(2) 0.008(2) -0.001(2) 0.000(2) -0.009(2)
V2 0.006(2) 0.009(2) 0.007(2) -0.001(2) 0.000(2) -0.005(2)
V3 0.010(2) 0.009(2) 0.008(2) 0.002(2) 0.002(2) -0.003(2)
V4 0.008(2) 0.006(2) 0.009(2) -0.001(2) 0.000(2) -0.006(2)
V5 0.009(2) 0.011(2) 0.009(2) -0.005(2) 0.000(2) -0.006(2)
V6 0.010(2) 0.010(2) 0.011(2) -0.003(2) 0.000(2) -0.005(2)
V7 0.005(2) 0.011(2) 0.008(2) -0.004(2) -0.001(2) -0.003(2)
V8 0.007(2) 0.011(2) 0.008(2) -0.006(2) 0.001(2) -0.003(2)
V9 0.008(2) 0.012(2) 0.010(2) -0.003(2) -0.001(2) -0.003(2)
V10 0.009(2) 0.009(2) 0.011(2) -0.006(2) 0.002(2) -0.005(2)
V11 0.007(2) 0.013(2) 0.010(2) -0.001(2) -0.002(2) -0.004(2)
V12 0.011(2) 0.012(2) 0.009(2) -0.001(2) 0.001(2) -0.008(2)
V13 0.007(2) 0.008(2) 0.009(2) 0.001(2) -0.005(2) -0.003(2)
V14 0.009(2) 0.013(2) 0.009(2) -0.004(2) -0.002(2) -0.007(2)
V15 0.008(2) 0.009(2) 0.006(2) -0.002(2) -0.001(2) -0.004(2)
V16 0.008(2) 0.011(2) 0.010(2) -0.003(2) 0.000(2) -0.002(2)
V17 0.008(2) 0.007(2) 0.004(2) 0.002(2) 0.000(2) -0.005(2)
V18 0.010(2) 0.011(2) 0.008(2) -0.004(2) 0.000(2) -0.004(2)
Rb1 0.055(2) 0.044(2) 0.024(2) -0.0189(15) 0.001(2) -0.009(2)
Rb2 0.0164(15) 0.022(2) 0.025(2) -0.0026(12) -0.0028(12) -0.0045(12)
Rb3 0.021(2) 0.042(2) 0.020(2) 0.0052(13) 0.0017(12) -0.0188(14)
Rb4 0.0199(15) 0.016(2) 0.0166(14) 0.0024(11) -0.0020(12) -0.0018(12)
Rb5 0.0182(15) 0.023(2) 0.0202(15) -0.0019(12) 0.0004(12) -0.0093(12)
Rb6 0.042(2) 0.038(2) 0.024(2) -0.0097(14) 0.0091(14) -0.016(2)
Rb7 0.026(2) 0.025(2) 0.0154(15) -0.0058(12) -0.0008(12) 0.0013(13)
Rb8 0.021(2) 0.017(2) 0.022(2) -0.0042(12) -0.0044(12) -0.0076(12)
Rb9 0.0199(15) 0.020(2) 0.0166(15) 0.0003(12) 0.0033(12) -0.0134(12)
Rb10 0.022(2) 0.030(2) 0.021(2) 0.0014(13) -0.0075(12) 0.0021(13)
Rb11 0.035(2) 0.061(2) 0.035(2) -0.014(2) -0.0015(15) -0.029(2)
Rb12 0.018(2) 0.031(2) 0.026(2) -0.0106(13) 0.0055(12) -0.0117(13)

loop_
_atom_site_label
_atom_site_type_symbol
_atom_site_fract_x
_atom_site_fract_y
_atom_site_fract_z
_atom_site_U_iso_or_equiv
_atom_site_thermal_displace_type
_atom_site_occupancy
_atom_site_calc_flag
_atom_site_refinement_flags
_atom_site_disorder_group
V1 V -0.2843(3) 0.2228(3) 0.4835(2) 0.0096(10) Uani 1 d U .
V2 V -0.4693(3) 0.1731(3) 0.4115(2) 0.0068(10) Uani 1 d U .
V3 V -0.2061(3) 0.0483(3) 0.4235(2) 0.0090(10) Uani 1 d U .
V4 V -0.0961(3) 0.2707(3) 0.4042(2) 0.0071(10) Uani 1 d U .
V5 V -0.3587(3) 0.3971(3) 0.3969(2) 0.0089(10) Uani 1 d U .
V6 V -0.5489(3) 0.3546(3) 0.2502(2) 0.0098(10) Uani 1 d U .
V7 V -0.5535(3) 0.1569(3) 0.2507(2) 0.0076(10) Uani 1 d U .
V8 V -0.3958(3) -0.0060(3) 0.2779(2) 0.0078(10) Uani 1 d U .
V9 V -0.1729(3) -0.0301(3) 0.2668(2) 0.0099(10) Uani 1 d U .
V10 V -0.0151(3) 0.0950(3) 0.2692(2) 0.0089(10) Uani 1 d U .
V11 V -0.0139(3) 0.2949(3) 0.2404(2) 0.0097(10) Uani 1 d U .
V12 V -0.1726(3) 0.4551(3) 0.2419(2) 0.0100(10) Uani 1 d U .
V13 V -0.3917(3) 0.4786(3) 0.2268(2) 0.0078(10) Uani 1 d U .
V14 V -0.4661(3) 0.3183(3) 0.0887(2) 0.0095(10) Uani 1 d U .
V15 V -0.3623(3) 0.0681(3) 0.1087(2) 0.0072(10) Uani 1 d U .
V16 V -0.0982(3) 0.1370(3) 0.1034(2) 0.0094(10) Uani 1 d U .
V17 V -0.2060(3) 0.3858(3) 0.0852(2) 0.0060(10) Uani 1 d U .
V18 V -0.2806(3) 0.2263(3) 0.0211(2) 0.0091(10) Uani 1 d U .
O100 O 0.7171 0.2239 0.2565 0.096(10) Uiso 1 d . .
O1 O -0.2817(12) 0.2122(11) 0.5821(10) 0.017(4) Uiso 1 d . .
O2 O -0.5483(13) 0.1423(12) 0.4817(10) 0.027(5) Uiso 1 d . .
O3 O -0.1712(13) -0.0247(12) 0.5004(10) 0.021(4) Uiso 1 d . .
O4 O -0.0124(12) 0.2847(11) 0.4687(9) 0.014(4) Uiso 1 d . .
O5 O -0.3975(12) 0.4679(11) 0.4590(9) 0.013(4) Uiso 1 d . .
O6 O -0.6590(12) 0.4191(11) 0.2541(9) 0.014(4) Uiso 1 d . .
O7 O -0.6678(12) 0.1235(11) 0.2545(10) 0.018(4) Uiso 1 d . .
O8 O -0.4485(12) -0.1004(11) 0.2888(9) 0.013(4) Uiso 1 d . .
O9 O -0.1195(12) -0.1361(12) 0.2718(10) 0.019(4) Uiso 1 d . .
O10 O 0.1006(12) 0.0403(11) 0.2795(9) 0.015(4) Uiso 1 d . .
O11 O 0.0998(11) 0.3248(10) 0.2315(9) 0.008(4) Uiso 1 d . .
O12 O -0.1232(12) 0.5507(11) 0.2337(9) 0.014(4) Uiso 1 d . .
O13 O -0.4428(13) 0.5856(12) 0.2163(10) 0.021(4) Uiso 1 d . .
O14 O -0.5423(12) 0.3679(11) 0.0155(9) 0.014(4) Uiso 1 d . .
O15 O -0.3981(11) 0.0021(10) 0.0477(9) 0.009(4) Uiso 1 d . .
O16 O -0.0157(12) 0.0961(11) 0.0400(9) 0.016(4) Uiso 1 d . .
O17 O -0.1754(11) 0.4580(10) 0.0139(9) 0.010(4) Uiso 1 d . .
O18 O -0.2781(12) 0.2256(11) -0.0754(9) 0.016(4) Uiso 1 d . .
O19 O -0.4092(11) 0.2857(11) 0.4371(9) 0.010(4) Uiso 1 d . .
O20 O -0.3345(11) 0.1183(10) 0.4466(9) 0.008(4) Uiso 1 d . .
O21 O -0.1618(10) 0.1640(10) 0.4447(8) 0.003(3) Uiso 1 d . .
O22 O -0.2279(12) 0.3300(11) 0.4350(9) 0.017(4) Uiso 1 d . .
O23 O -0.5443(11) 0.2448(10) 0.3251(9) 0.009(4) Uiso 1 d . .
O24 O -0.4700(11) 0.0838(11) 0.3354(9) 0.010(4) Uiso 1 d . .
O25 O -0.2766(11) -0.0147(11) 0.3466(9) 0.011(4) Uiso 1 d . .
O26 O -0.1060(12) 0.0344(11) 0.3415(9) 0.013(4) Uiso 1 d . .
O27 O -0.0230(12) 0.2022(11) 0.3292(10) 0.018(4) Uiso 1 d . .
O28 O -0.0952(10) 0.3657(10) 0.3158(8) 0.002(3) Uiso 1 d . .
O29 O -0.2878(11) 0.4638(11) 0.3116(9) 0.012(4) Uiso 1 d . .
O30 O -0.4568(11) 0.4120(10) 0.3116(9) 0.008(4) Uiso 1 d . .
O31 O -0.5494(11) 0.2622(10) 0.1739(9) 0.009(4) Uiso 1 d . .
O32 O -0.4634(11) 0.0766(10) 0.1883(9) 0.010(4) Uiso 1 d . .
O33 O -0.2923(12) -0.0098(11) 0.1968(9) 0.014(4) Uiso 1 d . .
O34 O -0.0945(12) 0.0422(11) 0.1912(10) 0.019(4) Uiso 1 d . .
O35 O -0.0191(11) 0.1889(10) 0.1813(8) 0.006(4) Uiso 1 d . .
O36 O -0.1015(11) 0.3756(10) 0.1667(9) 0.010(4) Uiso 1 d . .
O37 O -0.2773(11) 0.4605(10) 0.1616(8) 0.003(3) Uiso 1 d . .
O38 O -0.4705(11) 0.4071(10) 0.1660(9) 0.007(4) Uiso 1 d . .
O39 O -0.4095(12) 0.1985(11) 0.0657(9) 0.013(4) Uiso 1 d . .
O40 O -0.2315(11) 0.1077(11) 0.0743(9) 0.011(4) Uiso 1 d . .
O41 O -0.1537(11) 0.2596(10) 0.0622(8) 0.006(4) Uiso 1 d . .
O42 O -0.3340(12) 0.3424(11) 0.0545(9) 0.013(4) Uiso 1 d . .
Rb1 Rb -0.3064(3) 0.6762(2) 0.3263(2) 0.0397(9) Uani 1 d . .
Rb2 Rb 0.1872(2) 0.1886(2) 0.3880(2) 0.0207(7) Uani 1 d . .
Rb3 Rb -0.9582(2) 0.4943(2) 0.1061(2) 0.0274(7) Uani 1 d . .
Rb4 Rb -0.6289(2) 0.5426(2) 0.09332(15) 0.0179(6) Uani 1 d . .
Rb5 Rb 0.4023(2) -0.0594(2) 0.13058(15) 0.0200(7) Uani 1 d . .
Rb6 Rb 0.0443(2) -0.1191(2) 0.1378(2) 0.0332(8) Uani 1 d . .
Rb7 Rb -0.5977(2) 0.5576(2) 0.36737(15) 0.0223(7) Uani 1 d . .
Rb8 Rb -0.2654(2) 0.6417(2) 0.0586(2) 0.0193(7) Uani 1 d . .
Rb9 Rb 0.3864(2) -0.0274(2) 0.40399(15) 0.0181(6) Uani 1 d . .
Rb10 Rb 0.0426(2) -0.1127(2) 0.4114(2) 0.0251(7) Uani 1 d . .
Rb11 Rb 0.0458(2) 0.4878(2) 0.3688(2) 0.0412(9) Uani 1 d . .
Rb12 Rb -0.8157(2) 0.1640(2) 0.1290(2) 0.0235(7) Uani 1 d . .
O43 O -0.6286(14) 0.1531(13) 0.0361(11) 0.036(5) Uiso 1 d . .
O44 O -1.2908(13) 0.7982(12) 0.1697(10) 0.027(5) Uiso 1 d . .
O45 O 0.2684(13) -0.0834(12) 0.2694(10) 0.025(5) Uiso 1 d . .
O46 O -0.6936(13) 0.6917(12) 0.2202(10) 0.027(5) Uiso 1 d . .
O47 O -0.2772(12) -0.1898(11) 0.4380(10) 0.019(4) Uiso 1 d . .
O48 O -0.5513(13) -0.2494(12) 0.3206(10) 0.027(5) Uiso 1 d . .
O49 O -0.7482(11) 0.3473(11) 0.1158(9) 0.012(4) Uiso 1 d . .
O50 O -0.8275(15) 0.5434(14) 0.2229(11) 0.037(5) Uiso 1 d . .
O51 O 0.5193(12) -0.2462(11) 0.1256(10) 0.018(4) Uiso 1 d . .
O52 O -1.1435(21) 0.5107(19) 0.4579(17) 0.085(9) Uiso 1 d . .
O53 O -0.1913(16) 0.3883(15) 0.5970(13) 0.049(6) Uiso 1 d . .
O54 O -0.1222(17) 0.2358(16) 0.7113(13) 0.054(6) Uiso 1 d . .
O55 O -0.1805(15) -0.0086(13) -0.0447(11) 0.036(5) Uiso 1 d . .
O56 O -0.4018(14) 0.6472(13) 0.4885(11) 0.030(5) Uiso 1 d . .
O57 O -1.0379(15) 0.6752(13) -0.0012(11) 0.036(5) Uiso 1 d . .
O58 O -0.7517(15) 0.3710(14) 0.4025(12) 0.037(5) Uiso 1 d . .
O59 O -0.0376(25) -0.2921(23) 0.2157(20) 0.112(11) Uiso 1 d . .
O60 O -0.1595(26) -0.1707(24) 0.0661(21) 0.121(12) Uiso 1 d . .
O61 O -0.1212(34) 0.6727(31) 0.4216(27) 0.168(17) Uiso 1 d . .

loop_
_atom_type_symbol
_atom_type_description
_atom_type_scat_dispersion_real
_atom_type_scat_dispersion_imag
_atom_type_scat_source
O O .0106 .0060 'International Tables Vol C Tables 4.2.6.8 and 6.1.1.4'
Rb Rb -.9393 2.9676 'International Tables Vol C Tables 4.2.6.8 and 6.1.1.4'
V V .3005 .5294 'International Tables Vol C Tables 4.2.6.8 and 6.1.1.4'
H H .0000 .0000 'International Tables Vol C Tables 4.2.6.8 and 6.1.1.4'

loop_
_geom_angle_atom_site_label_1
_geom_angle_atom_site_label_2
_geom_angle_atom_site_label_3
_geom_angle
_geom_angle_site_symmetry_1
_geom_angle_site_symmetry_3
_geom_angle_publ_flag
O1 V1 O21 110.0(7) . . ?
O1 V1 O20 110.2(8) . . ?
O21 V1 O20 80.5(6) . . ?
O1 V1 O19 114.2(7) . . ?
O21 V1 O19 135.7(7) . . ?
O20 V1 O19 82.5(7) . . ?
O1 V1 O22 113.7(8) . . ?
O21 V1 O22 81.0(7) . . ?
O20 V1 O22 135.9(7) . . ?
O19 V1 O22 83.5(7) . . ?
O1 V1 V5 119.7(6) . . ?
O21 V1 V5 115.0(5) . . ?
O20 V1 V5 114.9(5) . . ?
O19 V1 V5 41.0(5) . . ?
O22 V1 V5 42.8(5) . . ?
O1 V1 V3 110.9(6) . . ?
O21 V1 V3 40.5(4) . . ?
O20 V1 V3 40.7(4) . . ?
O19 V1 V3 116.7(5) . . ?
O22 V1 V3 115.5(5) . . ?
V5 V1 V3 129.4(2) . . ?
O1 V1 V2 115.4(6) . . ?
O21 V1 V2 113.9(5) . . ?
O20 V1 V2 40.3(5) . . ?
O19 V1 V2 42.7(5) . . ?
O22 V1 V2 118.0(5) . . ?
V5 V1 V2 80.2(2) . . ?
V3 V1 V2 78.7(2) . . ?
O1 V1 V4 115.9(6) . . ?
O21 V1 V4 40.4(4) . . ?
O20 V1 V4 113.5(5) . . ?
O19 V1 V4 115.9(5) . . ?
O22 V1 V4 40.8(5) . . ?
V5 V1 V4 79.7(2) . . ?
V3 V1 V4 78.51(15) . . ?
V2 V1 V4 128.4(2) . . ?
O1 V1 Rb9 60.2(6) . 2_556 ?
O21 V1 Rb9 101.1(5) . 2_556 ?
O20 V1 Rb9 50.2(5) . 2_556 ?
O19 V1 Rb9 98.7(5) . 2_556 ?
O22 V1 Rb9 173.9(5) . 2_556 ?
V5 V1 Rb9 138.6(2) . 2_556 ?
V3 V1 Rb9 68.69(12) . 2_556 ?
V2 V1 Rb9 66.61(12) . 2_556 ?
V4 V1 Rb9 140.4(2) . 2_556 ?
O1 V1 Rb10 61.7(6) . 2_556 ?
O21 V1 Rb10 48.6(4) . 2_556 ?
O20 V1 Rb10 101.3(5) . 2_556 ?
O19 V1 Rb10 175.1(5) . 2_556 ?
O22 V1 Rb10 95.6(5) . 2_556 ?
V5 V1 Rb10 137.5(2) . 2_556 ?
V3 V1 Rb10 68.06(13) . 2_556 ?
V2 V1 Rb10 140.7(2) . 2_556 ?
V4 V1 Rb10 65.51(12) . 2_556 ?
Rb9 V1 Rb10 81.74(11) 2_556 2_556 ?
O2 V2 O23 109.4(8) . . ?
O2 V2 O20 106.8(8) . . ?
O23 V2 O20 143.8(7) . . ?
O2 V2 O24 105.6(8) . . ?
O23 V2 O24 78.6(7) . . ?
O20 V2 O24 89.9(6) . . ?
O2 V2 O19 109.9(8) . . ?
O23 V2 O19 90.0(7) . . ?
O20 V2 O19 79.7(6) . . ?
O24 V2 O19 144.5(6) . . ?
O2 V2 V1 109.7(7) . . ?
O23 V2 V1 124.8(5) . . ?
O20 V2 V1 39.8(5) . . ?
O24 V2 V1 124.6(5) . . ?
O19 V2 V1 40.3(4) . . ?
O2 V2 V7 110.9(7) . . ?
O23 V2 V7 38.7(5) . . ?
O20 V2 V7 123.1(5) . . ?
O24 V2 V7 40.0(5) . . ?
O19 V2 V7 122.5(5) . . ?
V1 V2 V7 139.4(2) . . ?
O2 V2 Rb9 56.9(6) . 2_556 ?
O23 V2 Rb9 166.2(5) . 2_556 ?
O20 V2 Rb9 49.9(4) . 2_556 ?
O24 V2 Rb9 102.5(5) . 2_556 ?
O19 V2 Rb9 96.4(5) . 2_556 ?
V1 V2 Rb9 66.11(12) . 2_556 ?
V7 V2 Rb9 139.9(2) . 2_556 ?
O2 V2 Rb9 57.6(6) . 1_455 ?
O23 V2 Rb9 93.6(5) . 1_455 ?
O20 V2 Rb9 104.0(5) . 1_455 ?
O24 V2 Rb9 48.1(5) . 1_455 ?
O19 V2 Rb9 167.4(5) . 1_455 ?
V1 V2 Rb9 140.6(2) . 1_455 ?
V7 V2 Rb9 65.84(12) . 1_455 ?
Rb9 V2 Rb9 77.67(10) 2_556 1_455 ?
O3 V3 O26 109.0(8) . . ?
O3 V3 O21 105.9(8) . . ?
O26 V3 O21 91.2(6) . . ?
O3 V3 O20 108.7(8) . . ?
O26 V3 O20 142.3(7) . . ?
O21 V3 O20 78.8(6) . . ?
O3 V3 O25 109.0(8) . . ?
O26 V3 O25 77.8(6) . . ?
O21 V3 O25 145.0(7) . . ?
O20 V3 O25 89.7(6) . . ?
O3 V3 V1 107.0(6) . . ?
O26 V3 V1 125.3(5) . . ?
O21 V3 V1 39.4(4) . . ?
O20 V3 V1 40.1(5) . . ?
O25 V3 V1 125.6(5) . . ?
O3 V3 V9 113.9(6) . . ?
O26 V3 V9 38.9(5) . . ?
O21 V3 V9 123.2(4) . . ?
O20 V3 V9 120.9(5) . . ?
O25 V3 V9 39.0(4) . . ?
V1 V3 V9 139.1(2) . . ?
O3 V3 Rb9 61.5(6) . 2_556 ?
O26 V3 Rb9 169.0(5) . 2_556 ?
O21 V3 Rb9 96.7(4) . 2_556 ?
O20 V3 Rb9 47.5(5) . 2_556 ?
O25 V3 Rb9 99.6(5) . 2_556 ?
V1 V3 Rb9 64.87(12) . 2_556 ?
V9 V3 Rb9 137.3(2) . 2_556 ?
O3 V3 Rb10 58.7(6) . 2_556 ?
O26 V3 Rb10 100.3(5) . 2_556 ?
O21 V3 Rb10 47.6(4) . 2_556 ?
O20 V3 Rb10 99.3(5) . 2_556 ?
O25 V3 Rb10 166.6(5) . 2_556 ?
V1 V3 Rb10 66.38(12) . 2_556 ?
V9 V3 Rb10 137.4(2) . 2_556 ?
Rb9 V3 Rb10 79.76(10) 2_556 2_556 ?
O3 V3 Rb10 61.8(6) . . ?
O26 V3 Rb10 47.2(5) . . ?
O21 V3 Rb10 103.9(4) . . ?
O20 V3 Rb10 170.5(5) . . ?
O25 V3 Rb10 92.8(5) . . ?
V1 V3 Rb10 140.4(2) . . ?
V9 V3 Rb10 65.44(12) . . ?
Rb9 V3 Rb10 122.96(13) 2_556 . ?
Rb10 V3 Rb10 76.71(11) 2_556 . ?
O4 V4 O27 105.0(8) . . ?
O4 V4 O28 109.2(7) . . ?
O27 V4 O28 80.1(7) . . ?
O4 V4 O21 107.6(7) . . ?
O27 V4 O21 90.9(7) . . ?
O28 V4 O21 143.2(6) . . ?
O4 V4 O22 108.6(8) . . ?
O27 V4 O22 146.4(7) . . ?
O28 V4 O22 88.9(6) . . ?
O21 V4 O22 79.1(7) . . ?
O4 V4 V1 110.4(6) . . ?
O27 V4 V1 125.0(5) . . ?
O28 V4 V1 123.0(4) . . ?
O21 V4 V1 39.1(4) . . ?
O22 V4 V1 40.2(5) . . ?
O4 V4 V11 110.9(6) . . ?
O27 V4 V11 39.4(5) . . ?
O28 V4 V11 40.8(4) . . ?
O21 V4 V11 122.8(4) . . ?
O22 V4 V11 123.7(5) . . ?
V1 V4 V11 138.6(2) . . ?
O4 V4 Rb10 57.0(6) . 2_556 ?
O27 V4 Rb10 100.7(5) . 2_556 ?
O28 V4 Rb10 166.1(4) . 2_556 ?
O21 V4 Rb10 50.6(4) . 2_556 ?
O22 V4 Rb10 97.3(5) . 2_556 ?
V1 V4 Rb10 67.95(12) . 2_556 ?
V11 V4 Rb10 137.9(2) . 2_556 ?
O4 V4 Rb2 56.3(6) . . ?
O27 V4 Rb2 48.8(5) . . ?
O28 V4 Rb2 93.6(4) . . ?
O21 V4 Rb2 107.1(4) . . ?
O22 V4 Rb2 164.6(5) . . ?
V1 V4 Rb2 142.7(2) . . ?
V11 V4 Rb2 65.43(12) . . ?
Rb10 V4 Rb2 77.11(10) 2_556 . ?
O4 V4 Rb11 61.9(6) . . ?
O27 V4 Rb11 97.0(5) . . ?
O28 V4 Rb11 47.5(4) . . ?
O21 V4 Rb11 168.3(4) . . ?
O22 V4 Rb11 98.7(5) . . ?
V1 V4 Rb11 136.6(2) . . ?
V11 V4 Rb11 68.09(12) . . ?
Rb10 V4 Rb11 118.89(12) 2_556 . ?
Rb2 V4 Rb11 72.34(10) . . ?
O5 V5 O19 104.2(7) . . ?
O5 V5 O30 107.9(7) . . ?
O19 V5 O30 89.3(7) . . ?
O5 V5 O29 107.9(7) . . ?
O19 V5 O29 147.7(7) . . ?
O30 V5 O29 78.3(7) . . ?
O5 V5 O22 108.4(8) . . ?
O19 V5 O22 83.1(7) . . ?
O30 V5 O22 143.7(7) . . ?
O29 V5 O22 89.4(7) . . ?
O5 V5 V1 108.7(6) . . ?
O19 V5 V1 41.4(5) . . ?
O30 V5 V1 124.1(5) . . ?
O29 V5 V1 126.1(5) . . ?
O22 V5 V1 41.9(5) . . ?
O5 V5 V13 112.9(6) . . ?
O19 V5 V13 122.0(5) . . ?
O30 V5 V13 38.2(5) . . ?
O29 V5 V13 40.2(5) . . ?
O22 V5 V13 122.0(5) . . ?
V1 V5 V13 138.3(2) . . ?
O5 V5 Rb7 57.3(6) . . ?
O19 V5 Rb7 101.4(5) . . ?
O30 V5 Rb7 50.6(4) . . ?
O29 V5 Rb7 93.6(5) . . ?
O22 V5 Rb7 165.5(5) . . ?
V1 V5 Rb7 139.7(2) . . ?
V13 V5 Rb7 67.38(12) . . ?
O5 V5 Rb7 32.5(6) . 2_466 ?
O19 V5 Rb7 79.9(5) . 2_466 ?
O30 V5 Rb7 129.0(5) . 2_466 ?
O29 V5 Rb7 130.8(5) . 2_466 ?
O22 V5 Rb7 84.5(5) . 2_466 ?
V1 V5 Rb7 76.26(13) . 2_466 ?
V13 V5 Rb7 145.3(2) . 2_466 ?
Rb7 V5 Rb7 82.81(10) . 2_466 ?
O5 V5 Rb1 65.5(6) . . ?
O19 V5 Rb1 167.3(5) . . ?
O30 V5 Rb1 87.1(5) . . ?
O29 V5 Rb1 42.7(5) . . ?
O22 V5 Rb1 106.8(5) . . ?
V1 V5 Rb1 146.9(2) . . ?
V13 V5 Rb1 59.84(12) . . ?
Rb7 V5 Rb1 67.06(10) . . ?
Rb7 V5 Rb1 93.00(10) 2_466 . ?
O6 V6 O38 109.0(7) . . ?
O6 V6 O30 104.8(7) . . ?
O38 V6 O30 80.5(6) . . ?
O6 V6 O23 110.9(7) . . ?
O38 V6 O23 139.8(7) . . ?
O30 V6 O23 94.1(7) . . ?
O6 V6 O31 112.8(7) . . ?
O38 V6 O31 79.2(6) . . ?
O30 V6 O31 141.4(7) . . ?
O23 V6 O31 81.1(6) . . ?
O6 V6 V7 117.1(6) . . ?
O38 V6 V7 113.7(5) . . ?
O30 V6 V7 125.8(5) . . ?
O23 V6 V7 40.6(5) . . ?
O31 V6 V7 40.7(4) . . ?
O6 V6 V13 107.4(6) . . ?
O38 V6 V13 40.9(4) . . ?
O30 V6 V13 40.1(4) . . ?
O23 V6 V13 126.6(5) . . ?
O31 V6 V13 116.1(5) . . ?
V7 V6 V13 135.2(2) . . ?
O6 V6 V14 118.0(6) . . ?
O38 V6 V14 38.8(4) . . ?
O30 V6 V14 112.7(5) . . ?
O23 V6 V14 113.6(5) . . ?
O31 V6 V14 40.3(4) . . ?
V7 V6 V14 77.15(15) . . ?
V13 V6 V14 77.31(15) . . ?
O6 V6 Rb4 58.7(6) . . ?
O38 V6 Rb4 51.1(5) . . ?
O30 V6 Rb4 101.1(5) . . ?
O23 V6 Rb4 163.4(5) . . ?
O31 V6 Rb4 91.1(5) . . ?
V7 V6 Rb4 129.3(2) . . ?
V13 V6 Rb4 70.02(13) . . ?
V14 V6 Rb4 66.72(12) . . ?
O6 V6 Rb7 55.3(6) . . ?
O38 V6 Rb7 99.3(5) . . ?
O30 V6 Rb7 49.6(4) . . ?
O23 V6 Rb7 107.1(5) . . ?
O31 V6 Rb7 167.1(5) . . ?
V7 V6 Rb7 145.8(2) . . ?
V13 V6 Rb7 67.42(12) . . ?
V14 V6 Rb7 137.0(2) . . ?
Rb4 V6 Rb7 78.30(10) . . ?
O7 V7 O31 110.9(8) . . ?
O7 V7 O23 109.5(7) . . ?
O31 V7 O23 83.2(7) . . ?
O7 V7 O24 108.4(8) . . ?
O31 V7 O24 140.2(7) . . ?
O23 V7 O24 78.1(7) . . ?
O7 V7 O32 109.7(7) . . ?
O31 V7 O32 92.9(6) . . ?
O23 V7 O32 139.3(7) . . ?
O24 V7 O32 79.5(6) . . ?
O7 V7 V6 115.2(6) . . ?
O31 V7 V6 42.3(5) . . ?
O23 V7 V6 41.0(5) . . ?
O24 V7 V6 113.0(5) . . ?
O32 V7 V6 124.9(5) . . ?
O7 V7 V8 110.0(6) . . ?
O31 V7 V8 126.7(5) . . ?
O23 V7 V8 113.0(5) . . ?
O24 V7 V8 38.8(4) . . ?
O32 V7 V8 41.2(5) . . ?
V6 V7 V8 133.5(2) . . ?
O7 V7 V2 112.8(6) . . ?
O31 V7 V2 115.5(5) . . ?
O23 V7 V2 38.6(5) . . ?
O24 V7 V2 39.6(5) . . ?
O32 V7 V2 113.3(5) . . ?
V6 V7 V2 76.66(15) . . ?
V8 V7 V2 76.57(15) . . ?
O7 V7 Rb9 59.7(6) . 1_455 ?
O31 V7 Rb9 168.8(5) . 1_455 ?
O23 V7 Rb9 94.1(5) . 1_455 ?
O24 V7 Rb9 48.7(5) . 1_455 ?
O32 V7 Rb9 96.1(5) . 1_455 ?
V6 V7 Rb9 133.5(2) . 1_455 ?
V8 V7 Rb9 64.28(12) . 1_455 ?
V2 V7 Rb9 66.58(12) . 1_455 ?
O7 V7 Rb12 35.7(6) . . ?
O31 V7 Rb12 77.7(5) . . ?
O23 V7 Rb12 118.9(5) . . ?
O24 V7 Rb12 142.1(5) . . ?
O32 V7 Rb12 99.5(5) . . ?
V6 V7 Rb12 98.73(14) . . ?
V8 V7 Rb12 125.02(15) . . ?
V2 V7 Rb12 142.99(15) . . ?
Rb9 V7 Rb12 94.34(11) 1_455 . ?
O7 V7 Rb5 62.9(6) . 1_455 ?
O31 V7 Rb5 107.5(5) . 1_455 ?
O23 V7 Rb5 168.4(5) . 1_455 ?
O24 V7 Rb5 95.6(5) . 1_455 ?
O32 V7 Rb5 46.8(5) . 1_455 ?
V6 V7 Rb5 149.0(2) . 1_455 ?
V8 V7 Rb5 64.61(12) . 1_455 ?
V2 V7 Rb5 133.9(2) . 1_455 ?
Rb9 V7 Rb5 74.51(10) 1_455 1_455 ?
Rb12 V7 Rb5 60.87(8) . 1_455 ?
O7 V7 Rb2 41.7(6) . 1_455 ?
O31 V7 Rb2 110.5(5) . 1_455 ?
O23 V7 Rb2 68.2(5) . 1_455 ?
O24 V7 Rb2 94.7(5) . 1_455 ?
O32 V7 Rb2 147.6(5) . 1_455 ?
V6 V7 Rb2 86.86(13) . 1_455 ?
V8 V7 Rb2 122.71(15) . 1_455 ?
V2 V7 Rb2 77.22(12) . 1_455 ?
Rb9 V7 Rb2 58.65(9) 1_455 1_455 ?
Rb12 V7 Rb2 65.82(8) . 1_455 ?
Rb5 V7 Rb2 103.06(11) 1_455 1_455 ?
O8 V8 O24 109.8(7) . . ?
O8 V8 O33 111.3(7) . . ?
O24 V8 O33 137.7(7) . . ?
O8 V8 O25 111.3(7) . . ?
O24 V8 O25 92.5(7) . . ?
O33 V8 O25 81.6(7) . . ?
O8 V8 O32 108.8(7) . . ?
O24 V8 O32 80.4(6) . . ?
O33 V8 O32 77.6(7) . . ?
O25 V8 O32 139.3(7) . . ?
O8 V8 V9 115.4(6) . . ?
O24 V8 V9 123.5(5) . . ?
O33 V8 V9 41.2(5) . . ?
O25 V8 V9 40.6(4) . . ?
O32 V8 V9 113.2(5) . . ?
O8 V8 V7 110.5(6) . . ?
O24 V8 V7 40.1(5) . . ?
O33 V8 V7 113.5(5) . . ?
O25 V8 V7 125.3(5) . . ?
O32 V8 V7 40.8(4) . . ?
V9 V8 V7 133.4(2) . . ?
O8 V8 V15 114.9(6) . . ?
O24 V8 V15 111.9(5) . . ?
O33 V8 V15 39.4(5) . . ?
O25 V8 V15 114.3(5) . . ?
O32 V8 V15 38.3(4) . . ?
V9 V8 V15 77.65(15) . . ?
V7 V8 V15 76.59(15) . . ?
O8 V8 Rb9 58.9(6) . 1_455 ?
O24 V8 Rb9 50.9(5) . 1_455 ?
O33 V8 Rb9 168.3(5) . 1_455 ?
O25 V8 Rb9 107.5(5) . 1_455 ?
O32 V8 Rb9 98.8(5) . 1_455 ?
V9 V8 Rb9 146.6(2) . 1_455 ?
V7 V8 Rb9 67.62(12) . 1_455 ?
V15 V8 Rb9 135.7(2) . 1_455 ?
O8 V8 Rb5 57.3(6) . 1_455 ?
O24 V8 Rb5 102.8(5) . 1_455 ?
O33 V8 Rb5 91.3(5) . 1_455 ?
O25 V8 Rb5 163.3(5) . 1_455 ?
O32 V8 Rb5 51.8(5) . 1_455 ?
V9 V8 Rb5 129.41(15) . 1_455 ?
V7 V8 Rb5 71.41(12) . 1_455 ?
V15 V8 Rb5 66.21(12) . 1_455 ?
Rb9 V8 Rb5 77.96(10) 1_455 1_455 ?
O9 V9 O25 111.6(8) . . ?
O9 V9 O26 109.2(8) . . ?
O25 V9 O26 78.6(7) . . ?
O9 V9 O34 106.8(8) . . ?
O25 V9 O34 140.8(7) . . ?
O26 V9 O34 81.5(7) . . ?
O9 V9 O33 111.3(8) . . ?
O25 V9 O33 81.5(7) . . ?
O26 V9 O33 139.1(7) . . ?
O34 V9 O33 92.3(7) . . ?
O9 V9 V8 115.6(6) . . ?
O25 V9 V8 41.0(5) . . ?
O26 V9 V8 113.7(5) . . ?
O34 V9 V8 124.9(5) . . ?
O33 V9 V8 40.8(5) . . ?
O9 V9 V10 109.7(6) . . ?
O25 V9 V10 114.4(5) . . ?
O26 V9 V10 40.4(5) . . ?
O34 V9 V10 41.5(5) . . ?
O33 V9 V10 125.3(5) . . ?
V8 V9 V10 134.1(2) . . ?
O9 V9 V3 115.9(6) . . ?
O25 V9 V3 40.1(5) . . ?
O26 V9 V3 38.5(5) . . ?
O34 V9 V3 113.8(5) . . ?
O33 V9 V3 114.3(5) . . ?
V8 V9 V3 77.87(15) . . ?
V10 V9 V3 76.49(15) . . ?
O9 V9 Rb10 60.1(6) . . ?
O25 V9 Rb10 95.7(5) . . ?
O26 V9 Rb10 49.1(5) . . ?
O34 V9 Rb10 96.2(5) . . ?
O33 V9 Rb10 169.4(5) . . ?
V8 V9 Rb10 134.8(2) . . ?
V10 V9 Rb10 65.12(12) . . ?
V3 V9 Rb10 67.78(12) . . ?
O9 V9 Rb6 54.4(6) . . ?
O25 V9 Rb6 165.9(5) . . ?
O26 V9 Rb6 103.1(5) . . ?
O34 V9 Rb6 52.6(5) . . ?
O33 V9 Rb6 104.8(5) . . ?
V8 V9 Rb6 142.5(2) . . ?
V10 V9 Rb6 72.61(12) . . ?
V3 V9 Rb6 139.5(2) . . ?
Rb10 V9 Rb6 75.79(10) . . ?
O10 V10 O35 109.3(7) . . ?
O10 V10 O26 109.9(8) . . ?
O35 V10 O26 140.2(7) . . ?
O10 V10 O27 108.1(8) . . ?
O35 V10 O27 81.7(7) . . ?
O26 V10 O27 92.3(7) . . ?
O10 V10 O34 111.1(8) . . ?
O35 V10 O34 79.1(7) . . ?
O26 V10 O34 81.1(7) . . ?
O27 V10 O34 140.2(7) . . ?
O10 V10 V11 111.7(6) . . ?
O35 V10 V11 41.2(4) . . ?
O26 V10 V11 124.6(5) . . ?
O27 V10 V11 40.7(5) . . ?
O34 V10 V11 114.7(5) . . ?
O10 V10 V9 113.1(6) . . ?
O35 V10 V9 115.2(5) . . ?
O26 V10 V9 40.5(5) . . ?
O27 V10 V9 125.1(5) . . ?
O34 V10 V9 40.9(5) . . ?
V11 V10 V9 134.8(2) . . ?
O10 V10 V16 116.7(6) . . ?
O35 V10 V16 40.0(4) . . ?
O26 V10 V16 113.0(5) . . ?
O27 V10 V16 114.2(5) . . ?
O34 V10 V16 39.1(5) . . ?
V11 V10 V16 77.9(2) . . ?
V9 V10 V16 77.2(2) . . ?
O10 V10 Rb10 58.6(6) . . ?
O35 V10 Rb10 166.2(5) . . ?
O26 V10 Rb10 51.3(5) . . ?
O27 V10 Rb10 107.6(5) . . ?
O34 V10 Rb10 98.5(5) . . ?
V11 V10 Rb10 146.0(2) . . ?
V9 V10 Rb10 68.20(13) . . ?
V16 V10 Rb10 136.1(2) . . ?
O10 V10 Rb12 60.8(6) . 1_655 ?
O35 V10 Rb12 48.5(4) . 1_655 ?
O26 V10 Rb12 168.6(5) . 1_655 ?
O27 V10 Rb12 96.9(5) . 1_655 ?
O34 V10 Rb12 95.9(5) . 1_655 ?
V11 V10 Rb12 66.60(12) . 1_655 ?
V9 V10 Rb12 134.4(2) . 1_655 ?
V16 V10 Rb12 69.08(12) . 1_655 ?
Rb10 V10 Rb12 118.97(13) . 1_655 ?
O10 V10 Rb2 59.4(6) . . ?
O35 V10 Rb2 95.7(5) . . ?
O26 V10 Rb2 109.6(5) . . ?
O27 V10 Rb2 48.8(5) . . ?
O34 V10 Rb2 167.3(5) . . ?
V11 V10 Rb2 65.53(12) . . ?
V9 V10 Rb2 148.1(2) . . ?
V16 V10 Rb2 134.6(2) . . ?
Rb10 V10 Rb2 83.74(11) . . ?
Rb12 V10 Rb2 72.22(10) 1_655 . ?
O10 V10 Rb6 65.1(6) . . ?
O35 V10 Rb6 95.6(4) . . ?
O26 V10 Rb6 94.9(5) . . ?
O27 V10 Rb6 171.4(5) . . ?
O34 V10 Rb6 46.1(5) . . ?
V11 V10 Rb6 135.3(2) . . ?
V9 V10 Rb6 63.37(12) . . ?
V16 V10 Rb6 66.98(12) . . ?
Rb10 V10 Rb6 73.67(10) . . ?
Rb12 V10 Rb6 75.39(10) 1_655 . ?
Rb2 V10 Rb6 123.92(12) . . ?
O11 V11 O36 108.2(7) . . ?
O11 V11 O27 111.7(8) . . ?
O36 V11 O27 139.4(7) . . ?
O11 V11 O35 107.7(7) . . ?
O36 V11 O35 93.5(6) . . ?
O27 V11 O35 81.5(7) . . ?
O11 V11 O28 111.4(7) . . ?
O36 V11 O28 80.6(6) . . ?
O27 V11 O28 78.4(7) . . ?
O35 V11 O28 140.4(6) . . ?
O11 V11 V10 113.0(6) . . ?
O36 V11 V10 124.9(5) . . ?
O27 V11 V10 41.5(5) . . ?
O35 V11 V10 40.2(4) . . ?
O28 V11 V10 114.6(4) . . ?
O11 V11 V12 112.6(6) . . ?
O36 V11 V12 41.3(5) . . ?
O27 V11 V12 113.0(5) . . ?
O35 V11 V12 126.4(5) . . ?
O28 V11 V12 39.6(4) . . ?
V10 V11 V12 133.9(2) . . ?
O11 V11 V4 116.8(6) . . ?
O36 V11 V4 114.1(5) . . ?
O27 V11 V4 38.6(5) . . ?
O35 V11 V4 114.1(5) . . ?
O28 V11 V4 39.9(4) . . ?
V10 V11 V4 77.5(2) . . ?
V12 V11 V4 76.96(15) . . ?
O11 V11 Rb3 57.9(5) . 1_655 ?
O36 V11 Rb3 50.3(5) . 1_655 ?
O27 V11 Rb3 165.9(5) . 1_655 ?
O35 V11 Rb3 110.1(5) . 1_655 ?
O28 V11 Rb3 96.1(4) . 1_655 ?
V10 V11 Rb3 148.4(2) . 1_655 ?
V12 V11 Rb3 67.13(13) . 1_655 ?
V4 V11 Rb3 134.1(2) . 1_655 ?
O11 V11 Rb12 58.9(5) . 1_655 ?
O36 V11 Rb12 109.1(5) . 1_655 ?
O27 V11 Rb12 97.6(5) . 1_655 ?
O35 V11 Rb12 48.8(4) . 1_655 ?
O28 V11 Rb12 167.6(4) . 1_655 ?
V10 V11 Rb12 66.74(12) . 1_655 ?
V12 V11 Rb12 148.4(2) . 1_655 ?
V4 V11 Rb12 134.6(2) . 1_655 ?
Rb3 V11 Rb12 85.02(11) 1_655 1_655 ?
O11 V11 Rb2 60.7(5) . . ?
O36 V11 Rb2 166.1(5) . . ?
O27 V11 Rb2 51.0(5) . . ?
O35 V11 Rb2 98.0(5) . . ?
O28 V11 Rb2 95.4(4) . . ?
V10 V11 Rb2 68.94(13) . . ?
V12 V11 Rb2 132.2(2) . . ?
V4 V11 Rb2 68.19(12) . . ?
Rb3 V11 Rb2 117.52(12) 1_655 . ?
Rb12 V11 Rb2 73.35(10) 1_655 . ?
O11 V11 Rb11 64.3(5) . . ?
O36 V11 Rb11 95.1(5) . . ?
O27 V11 Rb11 95.5(5) . . ?
O35 V11 Rb11 169.8(5) . . ?
O28 V11 Rb11 47.1(4) . . ?
V10 V11 Rb11 135.2(2) . . ?
V12 V11 Rb11 63.72(12) . . ?
V4 V11 Rb11 67.10(12) . . ?
Rb3 V11 Rb11 71.68(10) 1_655 . ?
Rb12 V11 Rb11 122.62(12) 1_655 . ?
Rb2 V11 Rb11 72.85(10) . . ?
O12 V12 O28 110.1(7) . . ?
O12 V12 O29 109.6(7) . . ?
O28 V12 O29 92.3(6) . . ?
O12 V12 O37 109.7(7) . . ?
O28 V12 O37 139.2(6) . . ?
O29 V12 O37 82.7(6) . . ?
O12 V12 O36 107.6(7) . . ?
O28 V12 O36 80.4(6) . . ?
O29 V12 O36 142.2(7) . . ?
O37 V12 O36 79.4(6) . . ?
O12 V12 V13 113.9(6) . . ?
O28 V12 V13 125.0(5) . . ?
O29 V12 V13 42.7(5) . . ?
O37 V12 V13 40.1(4) . . ?
O36 V12 V13 114.4(5) . . ?
O12 V12 V11 111.3(6) . . ?
O28 V12 V11 41.0(4) . . ?
O29 V12 V11 126.1(5) . . ?
O37 V12 V11 113.7(5) . . ?
O36 V12 V11 39.6(4) . . ?
V13 V12 V11 133.8(2) . . ?
O12 V12 V17 113.3(6) . . ?
O28 V12 V17 113.2(5) . . ?
O29 V12 V17 116.4(5) . . ?
O37 V12 V17 39.8(4) . . ?
O36 V12 V17 39.6(4) . . ?
V13 V12 V17 77.25(15) . . ?
V11 V12 V17 76.50(15) . . ?
O12 V12 Rb3 58.3(6) . 1_655 ?
O28 V12 Rb3 95.6(4) . 1_655 ?
O29 V12 Rb3 167.3(5) . 1_655 ?
O37 V12 Rb3 97.6(4) . 1_655 ?
O36 V12 Rb3 49.4(5) . 1_655 ?
V13 V12 Rb3 135.3(2) . 1_655 ?
V11 V12 Rb3 65.40(12) . 1_655 ?
V17 V12 Rb3 69.28(12) . 1_655 ?
O12 V12 Rb11 58.5(6) . . ?
O28 V12 Rb11 51.9(4) . . ?
O29 V12 Rb11 104.2(5) . . ?
O37 V12 Rb11 167.6(5) . . ?
O36 V12 Rb11 100.0(5) . . ?
V13 V12 Rb11 144.8(2) . . ?
V11 V12 Rb11 70.72(13) . . ?
V17 V12 Rb11 137.9(2) . . ?
Rb3 V12 Rb11 73.43(10) 1_655 . ?
O12 V12 Rb1 58.0(6) . . ?
O28 V12 Rb1 116.7(4) . . ?
O29 V12 Rb1 52.5(5) . . ?
O37 V12 Rb1 92.0(4) . . ?
O36 V12 Rb1 159.9(5) . . ?
V13 V12 Rb1 65.93(13) . . ?
V11 V12 Rb1 154.2(2) . . ?
V17 V12 Rb1 128.9(2) . . ?
Rb3 V12 Rb1 114.94(13) 1_655 . ?
Rb11 V12 Rb1 84.44(11) . . ?
O12 V12 Rb8 62.7(6) . . ?
O28 V12 Rb8 165.2(4) . . ?
O29 V12 Rb8 102.3(5) . . ?
O37 V12 Rb8 47.2(4) . . ?
O36 V12 Rb8 89.4(5) . . ?
V13 V12 Rb8 69.06(13) . . ?
V11 V12 Rb8 127.09(15) . . ?
V17 V12 Rb8 62.45(12) . . ?
Rb3 V12 Rb8 69.57(10) 1_655 . ?
Rb11 V12 Rb8 120.57(13) . . ?
Rb1 V12 Rb8 71.67(10) . . ?
O13 V13 O37 111.4(8) . . ?
O13 V13 O30 109.5(8) . . ?
O37 V13 O30 138.5(7) . . ?
O13 V13 O38 109.1(8) . . ?
O37 V13 O38 92.6(6) . . ?
O30 V13 O38 80.3(6) . . ?
O13 V13 O29 108.2(8) . . ?
O37 V13 O29 82.9(6) . . ?
O30 V13 O29 78.3(6) . . ?
O38 V13 O29 141.4(7) . . ?
O13 V13 V12 114.1(6) . . ?
O37 V13 V12 41.5(4) . . ?
O30 V13 V12 113.1(5) . . ?
O38 V13 V12 125.5(5) . . ?
O29 V13 V12 41.5(4) . . ?
O13 V13 V6 110.6(6) . . ?
O37 V13 V6 124.9(5) . . ?
O30 V13 V6 40.7(5) . . ?
O38 V13 V6 40.1(4) . . ?
O29 V13 V6 115.2(5) . . ?
V12 V13 V6 134.5(2) . . ?
O13 V13 V5 114.1(6) . . ?
O37 V13 V5 114.6(5) . . ?
O30 V13 V5 38.5(5) . . ?
O38 V13 V5 113.0(5) . . ?
O29 V13 V5 39.8(5) . . ?
V12 V13 V5 77.6(2) . . ?
V6 V13 V5 77.10(15) . . ?
O13 V13 Rb7 60.6(6) . . ?
O37 V13 Rb7 168.3(5) . . ?
O30 V13 Rb7 49.0(5) . . ?
O38 V13 Rb7 98.1(4) . . ?
O29 V13 Rb7 91.5(5) . . ?
V12 V13 Rb7 131.4(2) . . ?
V6 V13 Rb7 66.79(12) . . ?
V5 V13 Rb7 65.24(12) . . ?
O13 V13 Rb1 53.1(6) . . ?
O37 V13 Rb1 96.6(5) . . ?
O30 V13 Rb1 102.4(5) . . ?
O38 V13 Rb1 162.0(5) . . ?
O29 V13 Rb1 55.6(5) . . ?
V12 V13 Rb1 70.20(13) . . ?
V6 V13 Rb1 137.4(2) . . ?
V5 V13 Rb1 77.05(13) . . ?
Rb7 V13 Rb1 71.84(10) . . ?
O13 V13 Rb4 62.0(6) . . ?
O37 V13 Rb4 108.4(5) . . ?
O30 V13 Rb4 96.3(5) . . ?
O38 V13 Rb4 47.1(4) . . ?
O29 V13 Rb4 166.9(5) . . ?
V12 V13 Rb4 148.7(2) . . ?
V6 V13 Rb4 64.19(12) . . ?
V5 V13 Rb4 133.5(2) . . ?
Rb7 V13 Rb4 76.12(10) . . ?
Rb1 V13 Rb4 115.06(12) . . ?
O13 V13 Rb8 65.1(6) . . ?
O37 V13 Rb8 46.5(4) . . ?
O30 V13 Rb8 174.2(5) . . ?
O38 V13 Rb8 103.3(5) . . ?
O29 V13 Rb8 101.1(5) . . ?
V12 V13 Rb8 68.71(12) . . ?
V6 V13 Rb8 142.0(2) . . ?
V5 V13 Rb8 140.5(2) . . ?
Rb7 V13 Rb8 125.50(12) . . ?
Rb1 V13 Rb8 72.75(10) . . ?
Rb4 V13 Rb8 83.08(10) . . ?
O14 V14 O42 104.3(7) . . ?
O14 V14 O39 109.8(7) . . ?
O42 V14 O39 79.5(7) . . ?
O14 V14 O38 105.5(7) . . ?
O42 V14 O38 92.2(7) . . ?
O39 V14 O38 144.7(7) . . ?
O14 V14 O31 108.7(7) . . ?
O42 V14 O31 146.9(7) . . ?
O39 V14 O31 90.1(7) . . ?
O38 V14 O31 78.3(6) . . ?
O14 V14 V18 108.9(6) . . ?
O42 V14 V18 39.5(5) . . ?
O39 V14 V18 40.3(5) . . ?
O38 V14 V18 125.8(5) . . ?
O31 V14 V18 125.6(5) . . ?
O14 V14 V6 112.7(6) . . ?
O42 V14 V6 123.3(5) . . ?
O39 V14 V6 122.4(5) . . ?
O38 V14 V6 38.0(4) . . ?
O31 V14 V6 40.3(4) . . ?
V18 V14 V6 138.3(2) . . ?
O14 V14 Rb4 55.8(6) . . ?
O42 V14 Rb4 108.4(5) . . ?
O39 V14 Rb4 164.5(5) . . ?
O38 V14 Rb4 50.1(4) . . ?
O31 V14 Rb4 89.7(4) . . ?
V18 V14 Rb4 144.4(2) . . ?
V6 V14 Rb4 65.13(12) . . ?
O14 V14 Rb4 57.3(6) . 2_465 ?
O42 V14 Rb4 47.1(5) . 2_465 ?
O39 V14 Rb4 98.3(5) . 2_465 ?
O38 V14 Rb4 100.8(5) . 2_465 ?
O31 V14 Rb4 165.5(5) . 2_465 ?
V18 V14 Rb4 66.80(12) . 2_465 ?
V6 V14 Rb4 137.3(2) . 2_465 ?
Rb4 V14 Rb4 79.02(11) . 2_465 ?
O15 V15 O32 106.9(7) . . ?
O15 V15 O33 107.7(7) . . ?
O32 V15 O33 79.5(7) . . ?
O15 V15 O40 109.2(7) . . ?
O32 V15 O40 143.9(7) . . ?
O33 V15 O40 88.9(7) . . ?
O15 V15 O39 107.9(7) . . ?
O32 V15 O39 89.3(7) . . ?
O33 V15 O39 144.4(7) . . ?
O40 V15 O39 80.5(6) . . ?
O15 V15 V18 110.0(6) . . ?
O32 V15 V18 124.7(5) . . ?
O33 V15 V18 124.1(5) . . ?
O40 V15 V18 40.1(5) . . ?
O39 V15 V18 40.8(4) . . ?
O15 V15 V8 111.5(6) . . ?
O32 V15 V8 40.3(5) . . ?
O33 V15 V8 39.2(5) . . ?
O40 V15 V8 121.3(5) . . ?
O39 V15 V8 122.6(5) . . ?
V18 V15 V8 138.5(2) . . ?
O15 V15 Rb5 54.3(5) . 1_455 ?
O32 V15 Rb5 52.7(5) . 1_455 ?
O33 V15 Rb5 92.6(5) . 1_455 ?
O40 V15 Rb5 163.0(5) . 1_455 ?
O39 V15 Rb5 107.3(5) . 1_455 ?
V18 V15 Rb5 143.2(2) . 1_455 ?
V8 V15 Rb5 67.88(12) . 1_455 ?
O15 V15 Rb5 39.4(5) . 2 ?
O32 V15 Rb5 128.1(5) . 2 ?
O33 V15 Rb5 137.2(5) . 2 ?
O40 V15 Rb5 82.7(5) . 2 ?
O39 V15 Rb5 75.3(5) . 2 ?
V18 V15 Rb5 70.98(12) . 2 ?
V8 V15 Rb5 150.3(2) . 2 ?
Rb5 V15 Rb5 84.67(10) 1_455 2 ?
O16 V16 O41 108.8(7) . . ?
O16 V16 O34 105.1(8) . . ?
O41 V16 O34 146.0(7) . . ?
O16 V16 O40 107.8(8) . . ?
O41 V16 O40 83.0(6) . . ?
O34 V16 O40 88.8(7) . . ?
O16 V16 O35 106.0(7) . . ?
O41 V16 O35 89.3(6) . . ?
O34 V16 O35 79.2(7) . . ?
O40 V16 O35 146.0(6) . . ?
O16 V16 V18 110.2(6) . . ?
O41 V16 V18 42.3(4) . . ?
O34 V16 V18 125.1(5) . . ?
O40 V16 V18 41.1(5) . . ?
O35 V16 V18 126.4(5) . . ?
O16 V16 V10 110.4(6) . . ?
O41 V16 V10 121.4(5) . . ?
O34 V16 V10 40.4(5) . . ?
O40 V16 V10 122.2(5) . . ?
O35 V16 V10 38.8(4) . . ?
V18 V16 V10 139.3(2) . . ?
O16 V16 Rb12 60.8(6) . 1_655 ?
O41 V16 Rb12 101.8(5) . 1_655 ?
O34 V16 Rb12 92.6(5) . 1_655 ?
O40 V16 Rb12 168.5(5) . 1_655 ?
O35 V16 Rb12 45.2(4) . 1_655 ?
V18 V16 Rb12 141.3(2) . 1_655 ?
V10 V16 Rb12 64.22(12) . 1_655 ?
O16 V16 Rb6 57.9(6) . . ?
O41 V16 Rb6 166.5(5) . . ?
O34 V16 Rb6 47.4(5) . . ?
O40 V16 Rb6 98.2(5) . . ?
O35 V16 Rb6 96.8(4) . . ?
V18 V16 Rb6 135.8(2) . . ?
V10 V16 Rb6 69.32(12) . . ?
Rb12 V16 Rb6 74.69(10) 1_655 . ?
O16 V16 Rb6 36.2(6) . 2 ?
O41 V16 Rb6 81.0(4) . 2 ?
O34 V16 Rb6 130.5(5) . 2 ?
O40 V16 Rb6 82.0(5) . 2 ?
O35 V16 Rb6 129.5(4) . 2 ?
V18 V16 Rb6 74.10(13) . 2 ?
V10 V16 Rb6 146.6(2) . 2 ?
Rb12 V16 Rb6 88.41(10) 1_655 2 ?
Rb6 V16 Rb6 85.79(11) . 2 ?
O17 V17 O36 107.1(7) . . ?
O17 V17 O37 105.3(7) . . ?
O36 V17 O37 79.8(6) . . ?
O17 V17 O42 107.6(7) . . ?
O36 V17 O42 145.3(7) . . ?
O37 V17 O42 91.4(6) . . ?
O17 V17 O41 108.9(7) . . ?
O36 V17 O41 88.5(6) . . ?
O37 V17 O41 145.7(6) . . ?
O42 V17 O41 80.0(6) . . ?
O17 V17 V18 110.2(6) . . ?
O36 V17 V18 124.3(5) . . ?
O37 V17 V18 125.7(5) . . ?
O42 V17 V18 39.4(5) . . ?
O41 V17 V18 40.9(4) . . ?
O17 V17 V12 110.1(6) . . ?
O36 V17 V12 40.6(4) . . ?
O37 V17 V12 39.3(4) . . ?
O42 V17 V12 123.8(5) . . ?
O41 V17 V12 122.7(5) . . ?
V18 V17 V12 139.7(2) . . ?
O17 V17 Rb4 57.9(6) . 2_465 ?
O36 V17 Rb4 164.8(5) . 2_465 ?
O37 V17 Rb4 100.5(4) . 2_465 ?
O42 V17 Rb4 49.8(5) . 2_465 ?
O41 V17 Rb4 98.9(4) . 2_465 ?
V18 V17 Rb4 67.91(12) . 2_465 ?
V12 V17 Rb4 137.3(2) . 2_465 ?
O17 V17 Rb8 51.0(5) . . ?
O36 V17 Rb8 98.3(5) . . ?
O37 V17 Rb8 54.4(4) . . ?
O42 V17 Rb8 103.6(5) . . ?
O41 V17 Rb8 159.9(4) . . ?
V18 V17 Rb8 137.3(2) . . ?
V12 V17 Rb8 72.07(13) . . ?
Rb4 V17 Rb8 70.42(10) 2_465 . ?
O17 V17 Rb3 61.9(6) . 1_655 ?
O36 V17 Rb3 45.3(5) . 1_655 ?
O37 V17 Rb3 92.5(4) . 1_655 ?
O42 V17 Rb3 169.4(5) . 1_655 ?
O41 V17 Rb3 102.0(4) . 1_655 ?
V18 V17 Rb3 140.4(2) . 1_655 ?
V12 V17 Rb3 64.01(12) . 1_655 ?
Rb4 V17 Rb3 119.75(12) 2_465 1_655 ?
Rb8 V17 Rb3 70.97(10) . 1_655 ?
O17 V17 Rb3 19.4(5) . 2_465 ?
O36 V17 Rb3 98.1(5) . 2_465 ?
O37 V17 Rb3 121.5(4) . 2_465 ?
O42 V17 Rb3 114.8(5) . 2_465 ?
O41 V17 Rb3 91.9(4) . 2_465 ?
V18 V17 Rb3 103.71(13) . 2_465 ?
V12 V17 Rb3 114.66(14) . 2_465 ?
Rb4 V17 Rb3 68.60(9) 2_465 2_465 ?
Rb8 V17 Rb3 68.48(9) . 2_465 ?
Rb3 V17 Rb3 54.94(9) 1_655 2_465 ?
O18 V18 O42 113.8(8) . . ?
O18 V18 O40 111.2(7) . . ?
O42 V18 O40 135.0(7) . . ?
O18 V18 O39 112.2(8) . . ?
O42 V18 O39 78.7(7) . . ?
O40 V18 O39 83.4(7) . . ?
O18 V18 O41 111.8(7) . . ?
O42 V18 O41 82.1(6) . . ?
O40 V18 O41 82.8(6) . . ?
O39 V18 O41 135.9(7) . . ?
O18 V18 V16 114.7(6) . . ?
O42 V18 V16 115.4(5) . . ?
O40 V18 V16 41.9(5) . . ?
O39 V18 V16 117.2(5) . . ?
O41 V18 V16 41.3(4) . . ?
O18 V18 V15 114.8(6) . . ?
O42 V18 V15 113.9(5) . . ?
O40 V18 V15 41.2(5) . . ?
O39 V18 V15 42.6(5) . . ?
O41 V18 V15 116.4(5) . . ?
V16 V18 V15 80.3(2) . . ?
O18 V18 V14 116.9(6) . . ?
O42 V18 V14 39.3(5) . . ?
O40 V18 V14 115.1(5) . . ?
O39 V18 V14 39.7(5) . . ?
O41 V18 V14 114.3(4) . . ?
V16 V18 V14 128.4(2) . . ?
V15 V18 V14 79.2(2) . . ?
O18 V18 V17 116.8(6) . . ?
O42 V18 V17 41.0(5) . . ?
O40 V18 V17 115.8(5) . . ?
O39 V18 V17 112.8(5) . . ?
O41 V18 V17 41.4(4) . . ?
V16 V18 V17 79.5(2) . . ?
V15 V18 V17 128.4(2) . . ?
V14 V18 V17 77.41(15) . . ?
O18 V18 Rb4 66.1(6) . 2_465 ?
O42 V18 Rb4 47.7(5) . 2_465 ?
O40 V18 Rb4 177.2(5) . 2_465 ?
O39 V18 Rb4 98.4(5) . 2_465 ?
O41 V18 Rb4 97.3(5) . 2_465 ?
V16 V18 Rb4 137.7(2) . 2_465 ?
V15 V18 Rb4 140.2(2) . 2_465 ?
V14 V18 Rb4 67.50(13) . 2_465 ?
V17 V18 Rb4 65.53(12) . 2_465 ?
O18 V18 Rb5 47.7(6) . 2 ?
O42 V18 Rb5 131.0(5) . 2 ?
O40 V18 Rb5 80.6(5) . 2 ?
O39 V18 Rb5 73.3(5) . 2 ?
O41 V18 Rb5 144.0(4) . 2 ?
V16 V18 Rb5 113.07(15) . 2 ?
V15 V18 Rb5 67.62(12) . 2 ?
V14 V18 Rb5 101.70(14) . 2 ?
V17 V18 Rb5 162.5(2) . 2 ?
Rb4 V18 Rb5 97.81(11) 2_465 2 ?
V1 O1 Rb9 92.9(7) . 2_556 ?
V1 O1 Rb10 92.2(6) . 2_556 ?
Rb9 O1 Rb10 96.8(4) 2_556 2_556 ?
V2 O2 Rb9 96.8(7) . 2_556 ?
V2 O2 Rb9 96.4(7) . 1_455 ?
Rb9 O2 Rb9 95.6(5) 2_556 1_455 ?
V3 O3 Rb2 154.2(9) . 2_556 ?
V3 O3 Rb10 96.2(7) . 2_556 ?
Rb2 O3 Rb10 107.8(5) 2_556 2_556 ?
V3 O3 Rb9 93.0(7) . 2_556 ?
Rb2 O3 Rb9 76.1(4) 2_556 2_556 ?
Rb10 O3 Rb9 95.0(4) 2_556 2_556 ?
V3 O3 Rb10 93.1(7) . . ?
Rb2 O3 Rb10 95.6(5) 2_556 . ?
Rb10 O3 Rb10 90.8(4) 2_556 . ?
Rb9 O3 Rb10 171.0(6) 2_556 . ?
V4 O4 Rb10 97.5(7) . 2_556 ?
V4 O4 Rb2 99.2(7) . . ?
Rb10 O4 Rb2 95.2(4) 2_556 . ?
V4 O4 Rb11 93.7(7) . . ?
Rb10 O4 Rb11 168.4(5) 2_556 . ?
Rb2 O4 Rb11 86.2(4) . . ?
V5 O5 Rb7 130.5(8) . 2_466 ?
V5 O5 Rb7 97.4(7) . . ?
Rb7 O5 Rb7 118.0(5) 2_466 . ?
V6 O6 Rb7 99.1(7) . . ?
V6 O6 Rb4 94.9(6) . . ?
Rb7 O6 Rb4 96.7(4) . . ?
V7 O7 Rb12 124.6(8) . . ?
V7 O7 Rb2 117.7(8) . 1_455 ?
Rb12 O7 Rb2 96.0(5) . 1_455 ?
V7 O7 Rb9 93.9(7) . 1_455 ?
Rb12 O7 Rb9 138.7(6) . 1_455 ?
Rb2 O7 Rb9 75.4(4) 1_455 1_455 ?
V7 O7 Rb5 93.2(6) . 1_455 ?
Rb12 O7 Rb5 77.5(4) . 1_455 ?
Rb2 O7 Rb5 144.9(5) 1_455 1_455 ?
Rb9 O7 Rb5 87.0(4) 1_455 1_455 ?
V8 O8 Rb9 94.4(6) . 1_455 ?
V8 O8 Rb5 98.2(7) . 1_455 ?
Rb9 O8 Rb5 94.9(4) 1_455 1_455 ?
V8 O8 Rb1 123.1(7) . 1_545 ?
Rb9 O8 Rb1 122.3(5) 1_455 1_545 ?
Rb5 O8 Rb1 117.7(5) 1_455 1_545 ?
V9 O9 Rb6 100.7(7) . . ?
V9 O9 Rb10 94.4(7) . . ?
Rb6 O9 Rb10 92.7(4) . . ?
V10 O10 Rb10 95.0(7) . . ?
V10 O10 Rb12 92.9(7) . 1_655 ?
Rb10 O10 Rb12 168.8(6) . 1_655 ?
V10 O10 Rb2 95.4(6) . . ?
Rb10 O10 Rb2 101.7(4) . . ?
Rb12 O10 Rb2 85.4(4) 1_655 . ?
V11 O11 Rb3 95.9(6) . 1_655 ?
V11 O11 Rb12 95.2(6) . 1_655 ?
Rb3 O11 Rb12 104.3(4) 1_655 1_655 ?
V11 O11 Rb2 93.7(6) . . ?
Rb3 O11 Rb2 164.4(5) 1_655 . ?
Rb12 O11 Rb2 87.1(4) 1_655 . ?
V11 O11 Rb11 91.2(6) . . ?
Rb3 O11 Rb11 83.6(3) 1_655 . ?
Rb12 O11 Rb11 169.2(5) 1_655 . ?
Rb2 O11 Rb11 83.9(3) . . ?
V12 O12 Rb3 96.0(7) . 1_655 ?
V12 O12 Rb11 95.9(7) . . ?
Rb3 O12 Rb11 88.6(4) 1_655 . ?
V12 O12 Rb1 98.0(7) . . ?
Rb3 O12 Rb1 160.5(6) 1_655 . ?
Rb11 O12 Rb1 103.4(4) . . ?
V12 O12 Rb8 93.6(6) . . ?
Rb3 O12 Rb8 81.5(4) 1_655 . ?
Rb11 O12 Rb8 166.9(5) . . ?
Rb1 O12 Rb8 84.2(4) . . ?
V13 O13 Rb1 102.2(7) . . ?
V13 O13 Rb7 93.9(7) . . ?
Rb1 O13 Rb7 87.8(4) . . ?
V13 O13 Rb4 92.9(7) . . ?
Rb1 O13 Rb4 164.7(6) . . ?
Rb7 O13 Rb4 89.1(4) . . ?
V14 O14 Rb8 142.4(8) . 2_465 ?
V14 O14 Rb4 98.2(7) . . ?
Rb8 O14 Rb4 91.7(4) 2_465 . ?
V14 O14 Rb4 97.2(7) . 2_465 ?
Rb8 O14 Rb4 117.3(5) 2_465 2_465 ?
Rb4 O14 Rb4 98.1(4) . 2_465 ?
V15 O15 Rb5 121.1(7) . 2 ?
V15 O15 Rb5 101.4(6) . 1_455 ?
Rb5 O15 Rb5 118.9(5) 2 1_455 ?
V16 O16 Rb6 125.1(8) . 2 ?
V16 O16 Rb12 94.0(7) . 1_655 ?
Rb6 O16 Rb12 122.6(5) 2 1_655 ?
V16 O16 Rb6 98.1(7) . . ?
Rb6 O16 Rb6 119.6(5) 2 . ?
Rb12 O16 Rb6 89.0(4) 1_655 . ?
V17 O17 Rb3 149.5(8) . 2_465 ?
V17 O17 Rb8 104.4(7) . . ?
Rb3 O17 Rb8 102.5(5) 2_465 . ?
V17 O17 Rb4 96.7(6) . 2_465 ?
Rb3 O17 Rb4 98.1(4) 2_465 2_465 ?
Rb8 O17 Rb4 88.2(4) . 2_465 ?
V17 O17 Rb3 93.6(6) . 1_655 ?
Rb3 O17 Rb3 73.8(4) 2_465 1_655 ?
Rb8 O17 Rb3 86.7(4) . 1_655 ?
Rb4 O17 Rb3 169.3(5) 2_465 1_655 ?
V18 O18 Rb5 111.0(7) . 2 ?
V18 O18 Rb4 88.3(6) . 2_465 ?
Rb5 O18 Rb4 125.0(5) 2 2_465 ?
V18 O18 Rb6 111.4(7) . 2 ?
Rb5 O18 Rb6 92.2(4) 2 2 ?
Rb4 O18 Rb6 129.1(5) 2_465 2 ?
V5 O19 V1 97.6(7) . . ?
V5 O19 V2 146.7(9) . . ?
V1 O19 V2 97.0(7) . . ?
V1 O20 V2 99.9(7) . . ?
V1 O20 V3 99.3(7) . . ?
V2 O20 V3 148.8(9) . . ?
V1 O20 Rb9 98.8(6) . 2_556 ?
V2 O20 Rb9 98.8(6) . 2_556 ?
V3 O20 Rb9 102.3(6) . 2_556 ?
V1 O21 V3 100.0(7) . . ?
V1 O21 V4 100.4(7) . . ?
V3 O21 V4 147.1(8) . . ?
V1 O21 Rb10 102.0(6) . 2_556 ?
V3 O21 Rb10 102.7(6) . 2_556 ?
V4 O21 Rb10 98.0(6) . 2_556 ?
V1 O22 V4 99.1(7) . . ?
V1 O22 V5 95.4(7) . . ?
V4 O22 V5 145.4(9) . . ?
V2 O23 V7 102.7(7) . . ?
V2 O23 V6 144.5(9) . . ?
V7 O23 V6 98.4(7) . . ?
V8 O24 V2 148.6(9) . . ?
V8 O24 V7 101.0(7) . . ?
V2 O24 V7 100.4(7) . . ?
V8 O24 Rb9 97.5(6) . 1_455 ?
V2 O24 Rb9 101.1(6) . 1_455 ?
V7 O24 Rb9 99.9(6) . 1_455 ?
V9 O25 V8 98.4(7) . . ?
V9 O25 V3 101.0(7) . . ?
V8 O25 V3 144.7(9) . . ?
V3 O26 V10 146.4(9) . . ?
V3 O26 V9 102.6(7) . . ?
V10 O26 V9 99.1(7) . . ?
V3 O26 Rb10 103.6(6) . . ?
V10 O26 Rb10 97.3(6) . . ?
V9 O26 Rb10 100.5(6) . . ?
V4 O27 V11 102.1(8) . . ?
V4 O27 V10 146.8(10) . . ?
V11 O27 V10 97.7(7) . . ?
V4 O27 Rb2 102.1(7) . . ?
V11 O27 Rb2 98.2(6) . . ?
V10 O27 Rb2 101.1(6) . . ?
V12 O28 V4 147.6(8) . . ?
V12 O28 V11 99.3(6) . . ?
V4 O28 V11 99.3(6) . . ?
V12 O28 Rb11 97.5(6) . . ?
V4 O28 Rb11 103.6(6) . . ?
V11 O28 Rb11 103.7(5) . . ?
V12 O29 V5 144.2(9) . . ?
V12 O29 V13 95.7(7) . . ?
V5 O29 V13 100.0(7) . . ?
V12 O29 Rb1 98.5(6) . . ?
V5 O29 Rb1 112.4(6) . . ?
V13 O29 Rb1 93.3(6) . . ?
V13 O30 V5 103.4(7) . . ?
V13 O30 V6 99.3(7) . . ?
V5 O30 V6 147.2(9) . . ?
V13 O30 Rb7 101.3(6) . . ?
V5 O30 Rb7 98.6(6) . . ?
V6 O30 Rb7 100.0(6) . . ?
V7 O31 V6 97.1(7) . . ?
V7 O31 V14 143.7(8) . . ?
V6 O31 V14 99.4(7) . . ?
V15 O32 V7 147.2(9) . . ?
V15 O32 V8 101.4(7) . . ?
V7 O32 V8 98.0(7) . . ?
V15 O32 Rb5 97.8(6) . 1_455 ?
V7 O32 Rb5 105.4(6) . 1_455 ?
V8 O32 Rb5 97.7(6) . 1_455 ?
V8 O33 V15 101.4(7) . . ?
V8 O33 V9 98.1(7) . . ?
V15 O33 V9 145.7(9) . . ?
V16 O34 V9 146.7(9) . . ?
V16 O34 V10 100.5(8) . . ?
V9 O34 V10 97.5(7) . . ?
V16 O34 Rb6 104.8(6) . . ?
V9 O34 Rb6 96.7(6) . . ?
V10 O34 Rb6 106.0(7) . . ?
V10 O35 V11 98.6(7) . . ?
V10 O35 V16 101.2(7) . . ?
V11 O35 V16 144.2(8) . . ?
V10 O35 Rb12 101.0(6) . 1_655 ?
V11 O35 Rb12 99.8(6) . 1_655 ?
V16 O35 Rb12 105.3(6) . 1_655 ?
V11 O36 V17 146.5(9) . . ?
V11 O36 V12 99.1(7) . . ?
V17 O36 V12 99.8(7) . . ?
V11 O36 Rb3 98.5(6) . 1_655 ?
V17 O36 Rb3 105.7(6) . 1_655 ?
V12 O36 Rb3 98.7(6) . 1_655 ?
V13 O37 V12 98.4(7) . . ?
V13 O37 V17 146.8(8) . . ?
V12 O37 V17 100.9(7) . . ?
V13 O37 Rb8 106.8(6) . . ?
V12 O37 Rb8 104.9(6) . . ?
V17 O37 Rb8 94.0(5) . . ?
V6 O38 V13 99.0(7) . . ?
V6 O38 V14 103.1(7) . . ?
V13 O38 V14 145.9(8) . . ?
V6 O38 Rb4 97.9(6) . . ?
V13 O38 Rb4 103.5(6) . . ?
V14 O38 Rb4 98.9(6) . . ?
V14 O39 V18 100.1(7) . . ?
V14 O39 V15 146.8(9) . . ?
V18 O39 V15 96.5(7) . . ?
V18 O40 V16 96.9(7) . . ?
V18 O40 V15 98.6(7) . . ?
V16 O40 V15 148.2(9) . . ?
V16 O41 V18 96.4(7) . . ?
V16 O41 V17 147.4(8) . . ?
V18 O41 V17 97.7(6) . . ?
V14 O42 V18 101.2(8) . . ?
V14 O42 V17 145.1(9) . . ?
V18 O42 V17 99.5(7) . . ?
V14 O42 Rb4 103.8(6) . 2_465 ?
V18 O42 Rb4 102.8(6) . 2_465 ?
V17 O42 Rb4 98.5(6) . 2_465 ?
O61 Rb1 O47 55.7(9) . 1_565 ?
O61 Rb1 O56 82.4(9) . . ?
O47 Rb1 O56 62.9(5) 1_565 . ?
O61 Rb1 O44 109.8(10) . 1_655 ?
O47 Rb1 O44 99.4(5) 1_565 1_655 ?
O56 Rb1 O44 148.8(5) . 1_655 ?
O61 Rb1 O13 151.4(9) . . ?
O47 Rb1 O13 151.8(5) 1_565 . ?
O56 Rb1 O13 104.1(5) . . ?
O44 Rb1 O13 79.2(5) 1_655 . ?
O61 Rb1 O29 97.0(9) . . ?
O47 Rb1 O29 142.5(4) 1_565 . ?
O56 Rb1 O29 90.7(5) . . ?
O44 Rb1 O29 115.0(4) 1_655 . ?
O13 Rb1 O29 55.7(4) . . ?
O61 Rb1 O48 142.3(9) . 1_565 ?
O47 Rb1 O48 89.0(5) 1_565 1_565 ?
O56 Rb1 O48 68.5(5) . 1_565 ?
O44 Rb1 O48 86.7(5) 1_655 1_565 ?
O13 Rb1 O48 62.8(4) . 1_565 ?
O29 Rb1 O48 106.4(4) . 1_565 ?
O61 Rb1 O12 74.6(9) . . ?
O47 Rb1 O12 126.6(4) 1_565 . ?
O56 Rb1 O12 132.5(5) . . ?
O44 Rb1 O12 78.6(4) 1_655 . ?
O13 Rb1 O12 81.1(4) . . ?
O29 Rb1 O12 52.8(4) . . ?
O48 Rb1 O12 143.0(4) 1_565 . ?
O61 Rb1 O8 113.9(9) . 1_565 ?
O47 Rb1 O8 62.9(4) 1_565 1_565 ?
O56 Rb1 O8 90.9(4) . 1_565 ?
O44 Rb1 O8 58.0(4) 1_655 1_565 ?
O13 Rb1 O8 94.0(4) . 1_565 ?
O29 Rb1 O8 149.0(4) . 1_565 ?
O48 Rb1 O8 46.5(4) 1_565 1_565 ?
O12 Rb1 O8 136.3(4) . 1_565 ?
O61 Rb1 O52 42.3(10) . 1_655 ?
O47 Rb1 O52 86.5(6) 1_565 1_655 ?
O56 Rb1 O52 69.3(6) . 1_655 ?
O44 Rb1 O52 138.6(6) 1_655 1_655 ?
O13 Rb1 O52 113.4(6) . 1_655 ?
O29 Rb1 O52 58.2(5) . 1_655 ?
O48 Rb1 O52 134.5(5) 1_565 1_655 ?
O12 Rb1 O52 65.7(5) . 1_655 ?
O8 Rb1 O52 149.0(5) 1_565 1_655 ?
O61 Rb1 V13 127.1(9) . . ?
O47 Rb1 V13 164.2(3) 1_565 . ?
O56 Rb1 V13 101.3(4) . . ?
O44 Rb1 V13 93.8(3) 1_655 . ?
O13 Rb1 V13 24.7(3) . . ?
O29 Rb1 V13 31.1(3) . . ?
O48 Rb1 V13 83.1(3) 1_565 . ?
O12 Rb1 V13 64.4(3) . . ?
O8 Rb1 V13 118.7(3) 1_565 . ?
O52 Rb1 V13 89.3(5) 1_655 . ?
O61 Rb1 V12 86.8(9) . . ?
O47 Rb1 V12 142.5(3) 1_565 . ?
O56 Rb1 V12 116.3(4) . . ?
O44 Rb1 V12 93.5(3) 1_655 . ?
O13 Rb1 V12 65.2(3) . . ?
O29 Rb1 V12 29.0(3) . . ?
O48 Rb1 V12 127.0(3) 1_565 . ?
O12 Rb1 V12 24.1(3) . . ?
O8 Rb1 V12 148.5(3) 1_565 . ?
O52 Rb1 V12 61.5(5) 1_655 . ?
V13 Rb1 V12 43.87(9) . . ?
O3 Rb2 O58 134.3(5) 2_556 1_655 ?
O3 Rb2 O27 94.5(5) 2_556 . ?
O58 Rb2 O27 111.4(5) 1_655 . ?
O3 Rb2 O7 105.9(5) 2_556 1_655 ?
O58 Rb2 O7 101.0(5) 1_655 1_655 ?
O27 Rb2 O7 108.1(4) . 1_655 ?
O3 Rb2 O47 63.5(4) 2_556 2_556 ?
O58 Rb2 O47 71.2(5) 1_655 2_556 ?
O27 Rb2 O47 131.5(4) . 2_556 ?
O7 Rb2 O47 119.1(4) 1_655 2_556 ?
O3 Rb2 O4 87.7(4) 2_556 . ?
O58 Rb2 O4 79.5(5) 1_655 . ?
O27 Rb2 O4 53.6(4) . . ?
O7 Rb2 O4 158.8(4) 1_655 . ?
O47 Rb2 O4 81.4(4) 2_556 . ?
O3 Rb2 O11 149.1(4) 2_556 . ?
O58 Rb2 O11 72.6(5) 1_655 . ?
O27 Rb2 O11 56.4(4) . . ?
O7 Rb2 O11 77.4(4) 1_655 . ?
O47 Rb2 O11 142.4(4) 2_556 . ?
O4 Rb2 O11 82.7(4) . . ?
O3 Rb2 O10 75.3(4) 2_556 . ?
O58 Rb2 O10 150.4(5) 1_655 . ?
O27 Rb2 O10 55.4(4) . . ?
O7 Rb2 O10 64.7(4) 1_655 . ?
O47 Rb2 O10 138.3(4) 2_556 . ?
O4 Rb2 O10 104.5(4) . . ?
O11 Rb2 O10 78.8(4) . . ?
O3 Rb2 V11 124.7(3) 2_556 . ?
O58 Rb2 V11 90.0(4) 1_655 . ?
O27 Rb2 V11 30.7(3) . . ?
O7 Rb2 V11 92.0(3) 1_655 . ?
O47 Rb2 V11 145.7(3) 2_556 . ?
O4 Rb2 V11 66.8(3) . . ?
O11 Rb2 V11 25.6(3) . . ?
O10 Rb2 V11 65.9(3) . . ?
O3 Rb2 V4 92.0(3) 2_556 . ?
O58 Rb2 V4 93.7(4) 1_655 . ?
O27 Rb2 V4 29.1(3) . . ?
O7 Rb2 V4 135.9(3) 1_655 . ?
O47 Rb2 V4 104.9(3) 2_556 . ?
O4 Rb2 V4 24.6(3) . . ?
O11 Rb2 V4 67.8(3) . . ?
O10 Rb2 V4 82.2(3) . . ?
V11 Rb2 V4 46.38(9) . . ?
O3 Rb2 V10 84.2(3) 2_556 . ?
O58 Rb2 V10 135.5(4) 1_655 . ?
O27 Rb2 V10 30.1(3) . . ?
O7 Rb2 V10 83.8(3) 1_655 . ?
O47 Rb2 V10 143.8(3) 2_556 . ?
O4 Rb2 V10 81.4(3) . . ?
O11 Rb2 V10 65.4(3) . . ?
O10 Rb2 V10 25.2(3) . . ?
V11 Rb2 V10 45.54(10) . . ?
V4 Rb2 V10 57.80(10) . . ?
O3 Rb2 Rb9 56.6(3) 2_556 . ?
O58 Rb2 Rb9 120.7(4) 1_655 . ?
O27 Rb2 Rb9 126.6(3) . . ?
O7 Rb2 Rb9 53.3(3) 1_655 . ?
O47 Rb2 Rb9 78.6(3) 2_556 . ?
O4 Rb2 Rb9 144.0(3) . . ?
O11 Rb2 Rb9 129.9(3) . . ?
O10 Rb2 Rb9 73.1(3) . . ?
V11 Rb2 Rb9 135.25(11) . . ?
V4 Rb2 Rb9 143.73(10) . . ?
V10 Rb2 Rb9 97.77(10) . . ?
O17 Rb3 O50 91.2(5) 2_465 . ?
O17 Rb3 O36 148.1(4) 2_465 1_455 ?
O50 Rb3 O36 114.5(5) . 1_455 ?
O17 Rb3 O11 120.9(4) 2_465 1_455 ?
O50 Rb3 O11 70.8(5) . 1_455 ?
O36 Rb3 O11 57.3(4) 1_455 1_455 ?
O17 Rb3 O57 66.7(5) 2_465 . ?
O50 Rb3 O57 107.1(5) . . ?
O36 Rb3 O57 118.5(5) 1_455 . ?
O11 Rb3 O57 171.7(4) 1_455 . ?
O17 Rb3 O12 150.6(4) 2_465 1_455 ?
O50 Rb3 O12 80.9(5) . 1_455 ?
O36 Rb3 O12 57.6(4) 1_455 1_455 ?
O11 Rb3 O12 83.2(4) 1_455 1_455 ?
O57 Rb3 O12 88.6(5) . 1_455 ?
O17 Rb3 O57 79.5(5) 2_465 2_365 ?
O50 Rb3 O57 136.4(5) . 2_365 ?
O36 Rb3 O57 68.9(5) 1_455 2_365 ?
O11 Rb3 O57 78.0(4) 1_455 2_365 ?
O57 Rb3 O57 107.7(4) . 2_365 ?
O12 Rb3 O57 125.1(5) 1_455 2_365 ?
O17 Rb3 O49 68.8(4) 2_465 . ?
O50 Rb3 O49 71.8(5) . . ?
O36 Rb3 O49 100.3(4) 1_455 . ?
O11 Rb3 O49 52.1(4) 1_455 . ?
O57 Rb3 O49 135.5(4) . . ?
O12 Rb3 O49 133.0(4) 1_455 . ?
O57 Rb3 O49 65.1(4) 2_365 . ?
O17 Rb3 O17 106.2(4) 2_465 1_455 ?
O50 Rb3 O17 160.0(5) . 1_455 ?
O36 Rb3 O17 53.5(4) 1_455 1_455 ?
O11 Rb3 O17 107.0(4) 1_455 1_455 ?
O57 Rb3 O17 72.1(4) . 1_455 ?
O12 Rb3 O17 79.1(4) 1_455 1_455 ?
O57 Rb3 O17 58.7(4) 2_365 1_455 ?
O49 Rb3 O17 123.3(4) . 1_455 ?
O17 Rb3 V11 140.4(3) 2_465 1_455 ?
O50 Rb3 V11 90.2(4) . 1_455 ?
O36 Rb3 V11 31.2(3) 1_455 1_455 ?
O11 Rb3 V11 26.2(3) 1_455 1_455 ?
O57 Rb3 V11 148.8(4) . 1_455 ?
O12 Rb3 V11 68.3(3) 1_455 1_455 ?
O57 Rb3 V11 72.6(4) 2_365 1_455 ?
O49 Rb3 V11 74.1(3) . 1_455 ?
O17 Rb3 V11 82.8(3) 1_455 1_455 ?
O17 Rb3 V12 169.5(3) 2_465 1_455 ?
O50 Rb3 V12 96.0(4) . 1_455 ?
O36 Rb3 V12 31.9(3) 1_455 1_455 ?
O11 Rb3 V12 68.8(3) 1_455 1_455 ?
O57 Rb3 V12 103.8(4) . 1_455 ?
O12 Rb3 V12 25.7(3) 1_455 1_455 ?
O57 Rb3 V12 100.2(4) 2_365 1_455 ?
O49 Rb3 V12 120.7(3) . 1_455 ?
O17 Rb3 V12 65.5(3) 1_455 1_455 ?
V11 Rb3 V12 47.46(10) 1_455 1_455 ?
O17 Rb3 Rb3 60.8(3) 2_465 2_365 ?
O50 Rb3 Rb3 150.4(4) . 2_365 ?
O36 Rb3 Rb3 95.1(3) 1_455 2_365 ?
O11 Rb3 Rb3 130.3(3) 1_455 2_365 ?
O57 Rb3 Rb3 55.1(4) . 2_365 ?
O12 Rb3 Rb3 118.3(3) 1_455 2_365 ?
O57 Rb3 Rb3 52.6(4) 2_365 2_365 ?
O49 Rb3 Rb3 103.4(3) . 2_365 ?
O17 Rb3 Rb3 45.4(3) 1_455 2_365 ?
V11 Rb3 Rb3 117.17(13) 1_455 2_365 ?
V12 Rb3 Rb3 110.61(12) 1_455 2_365 ?
O42 Rb4 O38 138.1(4) 2_465 . ?
O42 Rb4 O14 94.9(4) 2_465 . ?
O38 Rb4 O14 56.9(4) . . ?
O42 Rb4 O6 163.0(4) 2_465 . ?
O38 Rb4 O6 57.1(4) . . ?
O14 Rb4 O6 90.0(4) . . ?
O42 Rb4 O17 57.0(4) 2_465 2_465 ?
O38 Rb4 O17 136.6(4) . 2_465 ?
O14 Rb4 O17 85.4(4) . 2_465 ?
O6 Rb4 O17 107.4(4) . 2_465 ?
O42 Rb4 O14 54.5(4) 2_465 2_465 ?
O38 Rb4 O14 88.6(4) . 2_465 ?
O14 Rb4 O14 81.9(4) . 2_465 ?
O6 Rb4 O14 142.5(4) . 2_465 ?
O17 Rb4 O14 108.3(4) 2_465 2_465 ?
O42 Rb4 O46 100.8(4) 2_465 . ?
O38 Rb4 O46 107.9(4) . . ?
O14 Rb4 O46 163.9(4) . . ?
O6 Rb4 O46 76.0(4) . . ?
O17 Rb4 O46 106.0(4) 2_465 . ?
O14 Rb4 O46 104.5(4) 2_465 . ?
O42 Rb4 O13 118.8(4) 2_465 . ?
O38 Rb4 O13 54.5(4) . . ?
O14 Rb4 O13 106.0(4) . . ?
O6 Rb4 O13 75.1(4) . . ?
O17 Rb4 O13 168.4(4) 2_465 . ?
O14 Rb4 O13 72.3(4) 2_465 . ?
O46 Rb4 O13 63.2(4) . . ?
O42 Rb4 O50 116.0(5) 2_465 . ?
O38 Rb4 O50 105.7(4) . . ?
O14 Rb4 O50 122.5(4) . . ?
O6 Rb4 O50 48.7(4) . . ?
O17 Rb4 O50 74.9(4) 2_465 . ?
O14 Rb4 O50 155.6(4) 2_465 . ?
O46 Rb4 O50 52.7(5) . . ?
O13 Rb4 O50 99.7(4) . . ?
O42 Rb4 O49 116.0(4) 2_465 . ?
O38 Rb4 O49 78.0(4) . . ?
O14 Rb4 O49 59.0(4) . . ?
O6 Rb4 O49 53.6(4) . . ?
O17 Rb4 O49 63.1(4) 2_465 . ?
O14 Rb4 O49 139.8(4) 2_465 . ?
O46 Rb4 O49 115.7(4) . . ?
O13 Rb4 O49 124.2(4) . . ?
O50 Rb4 O49 63.9(4) . . ?
O42 Rb4 O18 55.1(4) 2_465 2_465 ?
O38 Rb4 O18 143.7(4) . 2_465 ?
O14 Rb4 O18 149.9(4) . 2_465 ?
O6 Rb4 O18 119.4(4) . 2_465 ?
O17 Rb4 O18 79.7(4) 2_465 2_465 ?
O14 Rb4 O18 78.3(4) 2_465 2_465 ?
O46 Rb4 O18 45.7(4) . 2_465 ?
O13 Rb4 O18 89.2(4) . 2_465 ?
O50 Rb4 O18 78.6(4) . 2_465 ?
O49 Rb4 O18 132.1(4) . 2_465 ?
O42 Rb4 V6 165.6(3) 2_465 . ?
O38 Rb4 V6 30.9(3) . . ?
O14 Rb4 V6 70.8(3) . . ?
O6 Rb4 V6 26.5(3) . . ?
O17 Rb4 V6 121.9(3) 2_465 . ?
O14 Rb4 V6 119.0(3) 2_465 . ?
O46 Rb4 V6 93.4(3) . . ?
O13 Rb4 V6 65.2(3) . . ?
O50 Rb4 V6 75.2(3) . . ?
O49 Rb4 V6 59.1(3) . . ?
O18 Rb4 V6 139.0(3) 2_465 . ?
O45 Rb5 O51 104.0(5) . . ?
O45 Rb5 O15 142.3(4) . 2 ?
O51 Rb5 O15 96.9(4) . 2 ?
O45 Rb5 O32 100.0(4) . 1_655 ?
O51 Rb5 O32 111.4(4) . 1_655 ?
O15 Rb5 O32 101.1(4) 2 1_655 ?
O45 Rb5 O15 152.3(4) . 1_655 ?
O51 Rb5 O15 81.4(4) . 1_655 ?
O15 Rb5 O15 61.1(5) 2 1_655 ?
O32 Rb5 O15 53.7(4) 1_655 1_655 ?
O45 Rb5 O55 80.2(5) . 2 ?
O51 Rb5 O55 124.6(5) . 2 ?
O15 Rb5 O55 62.1(4) 2 2 ?
O32 Rb5 O55 122.3(5) 1_655 2 ?
O15 Rb5 O55 119.5(4) 1_655 2 ?
O45 Rb5 O8 73.3(4) . 1_655 ?
O51 Rb5 O8 72.7(4) . 1_655 ?
O15 Rb5 O8 143.8(4) 2 1_655 ?
O32 Rb5 O8 54.8(4) 1_655 1_655 ?
O15 Rb5 O8 82.8(4) 1_655 1_655 ?
O55 Rb5 O8 151.6(4) 2 1_655 ?
O45 Rb5 O18 80.8(4) . 2 ?
O51 Rb5 O18 62.2(4) . 2 ?
O15 Rb5 O18 81.8(4) 2 2 ?
O32 Rb5 O18 173.4(4) 1_655 2 ?
O15 Rb5 O18 124.3(4) 1_655 2 ?
O55 Rb5 O18 64.3(4) 2 2 ?
O8 Rb5 O18 119.7(4) 1_655 2 ?
O45 Rb5 O43 113.5(5) . 1_655 ?
O51 Rb5 O43 142.6(5) . 1_655 ?
O15 Rb5 O43 52.0(4) 2 1_655 ?
O32 Rb5 O43 63.8(4) 1_655 1_655 ?
O15 Rb5 O43 66.0(4) 1_655 1_655 ?
O55 Rb5 O43 63.7(5) 2 1_655 ?
O8 Rb5 O43 118.2(4) 1_655 1_655 ?
O18 Rb5 O43 121.9(4) 2 1_655 ?
O45 Rb5 O7 58.0(4) . 1_655 ?
O51 Rb5 O7 144.5(4) . 1_655 ?
O15 Rb5 O7 115.9(4) 2 1_655 ?
O32 Rb5 O7 51.6(4) 1_655 1_655 ?
O15 Rb5 O7 102.0(4) 1_655 1_655 ?
O55 Rb5 O7 84.8(4) 2 1_655 ?
O8 Rb5 O7 72.7(4) 1_655 1_655 ?
O18 Rb5 O7 132.4(4) 2 1_655 ?
O43 Rb5 O7 64.5(4) 1_655 1_655 ?
O45 Rb5 V15 128.7(4) . 1_655 ?
O51 Rb5 V15 94.5(3) . 1_655 ?
O15 Rb5 V15 79.5(3) 2 1_655 ?
O32 Rb5 V15 29.4(3) 1_655 1_655 ?
O15 Rb5 V15 24.3(3) 1_655 1_655 ?
O55 Rb5 V15 126.1(4) 2 1_655 ?
O8 Rb5 V15 67.3(3) 1_655 1_655 ?
O18 Rb5 V15 147.9(3) 2 1_655 ?
O43 Rb5 V15 62.9(3) 1_655 1_655 ?
O7 Rb5 V15 79.4(3) 1_655 1_655 ?
O45 Rb5 V8 86.6(3) . 1_655 ?
O51 Rb5 V8 88.7(3) . 1_655 ?
O15 Rb5 V8 125.4(3) 2 1_655 ?
O32 Rb5 V8 30.4(3) 1_655 1_655 ?
O15 Rb5 V8 66.2(3) 1_655 1_655 ?
O55 Rb5 V8 146.2(4) 2 1_655 ?
O8 Rb5 V8 24.5(3) 1_655 1_655 ?
O18 Rb5 V8 143.8(3) 2 1_655 ?
O43 Rb5 V8 94.2(3) 1_655 1_655 ?
O7 Rb5 V8 61.9(3) 1_655 1_655 ?
V15 Rb5 V8 45.91(9) 1_655 1_655 ?
O16 Rb6 O54 149.9(5) 2 2_556 ?
O16 Rb6 O34 103.5(4) 2 . ?
O54 Rb6 O34 105.8(5) 2_556 . ?
O16 Rb6 O59 112.0(7) 2 . ?
O54 Rb6 O59 53.0(8) 2_556 . ?
O34 Rb6 O59 105.8(7) . . ?
O16 Rb6 O55 64.5(5) 2 2 ?
O54 Rb6 O55 120.4(6) 2_556 2 ?
O34 Rb6 O55 92.3(5) . 2 ?
O59 Rb6 O55 161.7(7) . 2 ?
O16 Rb6 O9 129.2(4) 2 . ?
O54 Rb6 O9 65.8(5) 2_556 . ?
O34 Rb6 O9 55.5(4) . . ?
O59 Rb6 O9 51.4(7) . . ?
O55 Rb6 O9 145.6(5) 2 . ?
O16 Rb6 O60 61.3(7) 2 . ?
O54 Rb6 O60 115.5(8) 2_556 . ?
O34 Rb6 O60 83.7(7) . . ?
O59 Rb6 O60 62.9(9) . . ?
O55 Rb6 O60 122.8(7) 2 . ?
O9 Rb6 O60 70.1(7) . . ?
O16 Rb6 O16 60.4(5) 2 . ?
O54 Rb6 O16 147.7(5) 2_556 . ?
O34 Rb6 O16 51.6(4) . . ?
O59 Rb6 O16 145.9(7) . . ?
O55 Rb6 O16 49.9(4) 2 . ?
O9 Rb6 O16 105.1(4) . . ?
O60 Rb6 O16 87.2(7) . . ?
O16 Rb6 O18 78.4(4) 2 2 ?
O54 Rb6 O18 78.4(5) 2_556 2 ?
O34 Rb6 O18 153.4(4) . 2 ?
O59 Rb6 O18 97.6(7) . 2 ?
O55 Rb6 O18 64.2(4) 2 2 ?
O9 Rb6 O18 142.3(4) . 2 ?
O60 Rb6 O18 118.8(7) . 2 ?
O16 Rb6 O18 111.7(4) . 2 ?
O16 Rb6 V9 119.0(3) 2 . ?
O54 Rb6 V9 84.7(4) 2_556 . ?
O34 Rb6 V9 30.7(3) . . ?
O59 Rb6 V9 75.3(6) . . ?
O55 Rb6 V9 122.6(4) 2 . ?
O9 Rb6 V9 24.9(3) . . ?
O60 Rb6 V9 72.7(6) . . ?
O16 Rb6 V9 80.6(3) . . ?
O18 Rb6 V9 162.5(3) 2 . ?
O16 Rb6 V16 79.2(3) 2 . ?
O54 Rb6 V16 130.8(4) 2_556 . ?
O34 Rb6 V16 27.7(3) . . ?
O59 Rb6 V16 128.2(6) . . ?
O55 Rb6 V16 69.8(4) 2 . ?
O9 Rb6 V16 81.6(3) . . ?
O60 Rb6 V16 83.5(6) . . ?
O16 Rb6 V16 24.0(3) . . ?
O18 Rb6 V16 133.8(3) 2 . ?
V9 Rb6 V16 56.84(10) . . ?
O16 Rb6 V10 122.0(3) 2 . ?
O54 Rb6 V10 87.7(4) 2_556 . ?
O34 Rb6 V10 27.9(3) . . ?
O59 Rb6 V10 111.8(6) . . ?
O55 Rb6 V10 83.3(4) 2 . ?
O9 Rb6 V10 62.6(3) . . ?
O60 Rb6 V10 110.8(6) . . ?
O16 Rb6 V10 61.9(3) . . ?
O18 Rb6 V10 129.8(3) 2 . ?
V9 Rb6 V10 44.03(9) . . ?
V16 Rb6 V10 43.70(9) . . ?
O53 Rb7 O30 144.0(5) 2_466 . ?
O53 Rb7 O5 76.5(5) 2_466 2_466 ?
O30 Rb7 O5 109.2(4) . 2_466 ?
O53 Rb7 O48 94.7(5) 2_466 1_565 ?
O30 Rb7 O48 116.1(5) . 1_565 ?
O5 Rb7 O48 106.7(5) 2_466 1_565 ?
O53 Rb7 O6 91.1(5) 2_466 . ?
O30 Rb7 O6 56.1(4) . . ?
O5 Rb7 O6 125.9(4) 2_466 . ?
O48 Rb7 O6 126.9(5) 1_565 . ?
O53 Rb7 O5 138.1(5) 2_466 . ?
O30 Rb7 O5 56.1(4) . . ?
O5 Rb7 O5 62.0(5) 2_466 . ?
O48 Rb7 O5 101.8(5) 1_565 . ?
O6 Rb7 O5 108.2(4) . . ?
O53 Rb7 O46 72.5(5) 2_466 . ?
O30 Rb7 O46 109.7(4) . . ?
O5 Rb7 O46 141.1(4) 2_466 . ?
O48 Rb7 O46 54.3(5) 1_565 . ?
O6 Rb7 O46 77.9(4) . . ?
O5 Rb7 O46 146.7(4) . . ?
O53 Rb7 O13 137.8(5) 2_466 . ?
O30 Rb7 O13 55.2(4) . . ?
O5 Rb7 O13 142.5(4) 2_466 . ?
O48 Rb7 O13 63.9(4) 1_565 . ?
O6 Rb7 O13 76.9(4) . . ?
O5 Rb7 O13 83.6(4) . . ?
O46 Rb7 O13 65.5(4) . . ?
O53 Rb7 O58 64.7(5) 2_466 . ?
O30 Rb7 O58 81.3(4) . . ?
O5 Rb7 O58 78.6(4) 2_466 . ?
O48 Rb7 O58 157.4(5) 1_565 . ?
O6 Rb7 O58 49.4(4) . . ?
O5 Rb7 O58 100.0(4) . . ?
O46 Rb7 O58 107.6(5) . . ?
O13 Rb7 O58 124.8(4) . . ?
O53 Rb7 V5 151.4(4) 2_466 . ?
O30 Rb7 V5 30.8(3) . . ?
O5 Rb7 V5 83.2(3) 2_466 . ?
O48 Rb7 V5 110.5(4) 1_565 . ?
O6 Rb7 V5 84.6(3) . . ?
O5 Rb7 V5 25.3(3) . . ?
O46 Rb7 V5 133.4(3) . . ?
O13 Rb7 V5 68.6(3) . . ?
O58 Rb7 V5 91.9(3) . . ?
O53 Rb7 V6 115.3(4) 2_466 . ?
O30 Rb7 V6 30.5(3) . . ?
O5 Rb7 V6 120.9(3) 2_466 . ?
O48 Rb7 V6 127.7(3) 1_565 . ?
O6 Rb7 V6 25.6(3) . . ?
O5 Rb7 V6 83.9(3) . . ?
O46 Rb7 V6 93.6(3) . . ?
O13 Rb7 V6 65.2(3) . . ?
O58 Rb7 V6 60.6(3) . . ?
V5 Rb7 V6 59.41(10) . . ?
O53 Rb7 V13 151.4(4) 2_466 . ?
O30 Rb7 V13 29.8(3) . . ?
O5 Rb7 V13 130.0(3) 2_466 . ?
O48 Rb7 V13 87.7(3) 1_565 . ?
O6 Rb7 V13 65.3(3) . . ?
O5 Rb7 V13 68.3(3) . . ?
O46 Rb7 V13 86.2(3) . . ?
O13 Rb7 V13 25.5(3) . . ?
O58 Rb7 V13 105.9(3) . . ?
V5 Rb7 V13 47.38(10) . . ?
V6 Rb7 V13 45.79(10) . . ?
O14 Rb8 O49 67.5(4) 2_465 2_465 ?
O14 Rb8 O17 93.3(4) 2_465 . ?
O49 Rb8 O17 71.3(4) 2_465 . ?
O14 Rb8 O37 91.7(4) 2_465 . ?
O49 Rb8 O37 122.1(4) 2_465 . ?
O17 Rb8 O37 56.1(4) . . ?
O14 Rb8 O44 109.0(5) 2_465 1_655 ?
O49 Rb8 O44 130.1(5) 2_465 1_655 ?
O17 Rb8 O44 153.4(4) . 1_655 ?
O37 Rb8 O44 107.5(4) . 1_655 ?
O14 Rb8 O57 136.2(5) 2_465 1_655 ?
O49 Rb8 O57 68.8(5) 2_465 1_655 ?
O17 Rb8 O57 76.1(4) . 1_655 ?
O37 Rb8 O57 114.6(4) . 1_655 ?
O44 Rb8 O57 96.1(5) 1_655 1_655 ?
O14 Rb8 O60 125.2(7) 2_465 1_565 ?
O49 Rb8 O60 93.0(7) 2_465 1_565 ?
O17 Rb8 O60 129.6(7) . 1_565 ?
O37 Rb8 O60 138.0(7) . 1_565 ?
O44 Rb8 O60 46.3(7) 1_655 1_565 ?
O57 Rb8 O60 53.9(7) 1_655 1_565 ?
O14 Rb8 O51 59.6(4) 2_465 1_465 ?
O49 Rb8 O51 114.3(4) 2_465 1_465 ?
O17 Rb8 O51 142.4(4) . 1_465 ?
O37 Rb8 O51 96.2(4) . 1_465 ?
O44 Rb8 O51 50.9(4) 1_655 1_465 ?
O57 Rb8 O51 141.5(5) 1_655 1_465 ?
O60 Rb8 O51 87.9(7) 1_565 1_465 ?
O14 Rb8 O43 66.6(5) 2_465 2_465 ?
O49 Rb8 O43 66.4(4) 2_465 2_465 ?
O17 Rb8 O43 137.4(4) . 2_465 ?
O37 Rb8 O43 152.6(4) . 2_465 ?
O44 Rb8 O43 67.3(5) 1_655 2_465 ?
O57 Rb8 O43 92.8(5) 1_655 2_465 ?
O60 Rb8 O43 58.8(7) 1_565 2_465 ?
O51 Rb8 O43 58.9(4) 1_465 2_465 ?
O14 Rb8 O12 140.1(4) 2_465 . ?
O49 Rb8 O12 141.1(4) 2_465 . ?
O17 Rb8 O12 79.0(4) . . ?
O37 Rb8 O12 51.5(4) . . ?
O44 Rb8 O12 74.7(4) 1_655 . ?
O57 Rb8 O12 80.2(4) 1_655 . ?
O60 Rb8 O12 86.9(7) 1_565 . ?
O51 Rb8 O12 104.6(4) 1_465 . ?
O43 Rb8 O12 140.3(4) 2_465 . ?
O14 Rb8 V17 92.0(3) 2_465 . ?
O49 Rb8 V17 93.3(3) 2_465 . ?
O17 Rb8 V17 24.6(3) . . ?
O37 Rb8 V17 31.5(3) . . ?
O44 Rb8 V17 136.1(3) 1_655 . ?
O57 Rb8 V17 93.9(4) 1_655 . ?
O60 Rb8 V17 141.6(6) 1_565 . ?
O51 Rb8 V17 123.1(3) 1_465 . ?
O43 Rb8 V17 154.5(3) 2_465 . ?
O12 Rb8 V17 65.2(3) . . ?
O14 Rb8 V12 118.7(3) 2_465 . ?
O49 Rb8 V12 136.1(3) 2_465 . ?
O17 Rb8 V12 65.0(3) . . ?
O37 Rb8 V12 27.8(3) . . ?
O44 Rb8 V12 91.0(3) 1_655 . ?
O57 Rb8 V12 95.4(4) 1_655 . ?
O60 Rb8 V12 110.6(6) 1_565 . ?
O51 Rb8 V12 103.4(3) 1_465 . ?
O43 Rb8 V12 157.5(3) 2_465 . ?
O12 Rb8 V12 23.7(3) . . ?
V17 Rb8 V12 45.47(9) . . ?
O24 Rb9 O20 140.7(4) 1_655 2_556 ?
O24 Rb9 O45 107.1(5) 1_655 . ?
O20 Rb9 O45 111.7(5) 2_556 . ?
O24 Rb9 O8 58.2(4) 1_655 1_655 ?
O20 Rb9 O8 126.5(4) 2_556 1_655 ?
O45 Rb9 O8 75.5(4) . 1_655 ?
O24 Rb9 O2 92.2(5) 1_655 2_556 ?
O20 Rb9 O2 57.6(4) 2_556 2_556 ?
O45 Rb9 O2 130.3(5) . 2_556 ?
O8 Rb9 O2 77.2(4) 1_655 2_556 ?
O24 Rb9 O2 56.8(4) 1_655 1_655 ?
O20 Rb9 O2 92.8(4) 2_556 1_655 ?
O45 Rb9 O2 144.4(5) . 1_655 ?
O8 Rb9 O2 111.0(4) 1_655 1_655 ?
O2 Rb9 O2 84.4(5) 2_556 1_655 ?
O24 Rb9 O1 151.1(4) 1_655 2_556 ?
O20 Rb9 O1 57.9(4) 2_556 2_556 ?
O45 Rb9 O1 57.2(4) . 2_556 ?
O8 Rb9 O1 93.1(4) 1_655 2_556 ?
O2 Rb9 O1 84.0(4) 2_556 2_556 ?
O2 Rb9 O1 150.1(4) 1_655 2_556 ?
O24 Rb9 O7 57.7(4) 1_655 1_655 ?
O20 Rb9 O7 150.7(4) 2_556 1_655 ?
O45 Rb9 O7 62.8(4) . 1_655 ?
O8 Rb9 O7 81.5(4) 1_655 1_655 ?
O2 Rb9 O7 149.4(4) 2_556 1_655 ?
O2 Rb9 O7 83.1(4) 1_655 1_655 ?
O1 Rb9 O7 119.0(4) 2_556 1_655 ?
O24 Rb9 O3 131.5(4) 1_655 2_556 ?
O20 Rb9 O3 55.5(4) 2_556 2_556 ?
O45 Rb9 O3 90.3(4) . 2_556 ?
O8 Rb9 O3 165.3(4) 1_655 2_556 ?
O2 Rb9 O3 110.6(4) 2_556 2_556 ?
O2 Rb9 O3 82.6(4) 1_655 2_556 ?
O1 Rb9 O3 75.9(4) 2_556 2_556 ?
O7 Rb9 O3 95.3(4) 1_655 2_556 ?
O24 Rb9 V8 31.6(3) 1_655 1_655 ?
O20 Rb9 V8 139.9(3) 2_556 1_655 ?
O45 Rb9 V8 90.8(3) . 1_655 ?
O8 Rb9 V8 26.7(3) 1_655 1_655 ?
O2 Rb9 V8 82.4(3) 2_556 1_655 ?
O2 Rb9 V8 85.7(3) 1_655 1_655 ?
O1 Rb9 V8 119.8(3) 2_556 1_655 ?
O7 Rb9 V8 68.9(3) 1_655 1_655 ?
O3 Rb9 V8 161.5(3) 2_556 1_655 ?
O24 Rb9 V1 159.5(3) 1_655 2_556 ?
O20 Rb9 V1 31.1(3) 2_556 2_556 ?
O45 Rb9 V1 82.8(3) . 2_556 ?
O8 Rb9 V1 109.2(3) 1_655 2_556 ?
O2 Rb9 V1 68.2(3) 2_556 2_556 ?
O2 Rb9 V1 123.8(3) 1_655 2_556 ?
O1 Rb9 V1 26.9(3) 2_556 2_556 ?
O7 Rb9 V1 140.6(3) 1_655 2_556 ?
O3 Rb9 V1 64.6(3) 2_556 2_556 ?
V8 Rb9 V1 133.83(12) 1_655 2_556 ?
O24 Rb9 V2 115.5(3) 1_655 2_556 ?
O20 Rb9 V2 31.3(3) 2_556 2_556 ?
O45 Rb9 V2 126.2(4) . 2_556 ?
O8 Rb9 V2 100.1(3) 1_655 2_556 ?
O2 Rb9 V2 26.3(3) 2_556 2_556 ?
O2 Rb9 V2 88.1(3) 1_655 2_556 ?
O1 Rb9 V2 69.9(3) 2_556 2_556 ?
O7 Rb9 V2 171.0(3) 1_655 2_556 ?
O3 Rb9 V2 85.4(3) 2_556 2_556 ?
V8 Rb9 V2 108.69(12) 1_655 2_556 ?
V1 Rb9 V2 47.28(10) 2_556 2_556 ?
O21 Rb10 O26 139.8(4) 2_556 . ?
O21 Rb10 O54 108.8(5) 2_556 2_556 ?
O26 Rb10 O54 110.6(5) . 2_556 ?
O21 Rb10 O4 56.9(4) 2_556 2_556 ?
O26 Rb10 O4 129.8(4) . 2_556 ?
O54 Rb10 O4 90.6(5) 2_556 2_556 ?
O21 Rb10 O10 121.7(4) 2_556 . ?
O26 Rb10 O10 57.8(4) . . ?
O54 Rb10 O10 81.5(5) 2_556 . ?
O4 Rb10 O10 171.0(4) 2_556 . ?
O21 Rb10 O9 156.9(4) 2_556 . ?
O26 Rb10 O9 55.9(4) . . ?
O54 Rb10 O9 64.3(5) 2_556 . ?
O4 Rb10 O9 100.2(4) 2_556 . ?
O10 Rb10 O9 80.3(4) . . ?
O21 Rb10 O3 54.6(4) 2_556 2_556 ?
O26 Rb10 O3 94.3(4) . 2_556 ?
O54 Rb10 O3 126.5(5) 2_556 2_556 ?
O4 Rb10 O3 109.0(4) 2_556 2_556 ?
O10 Rb10 O3 72.9(4) . 2_556 ?
O9 Rb10 O3 148.0(4) . 2_556 ?
O21 Rb10 O1 55.5(4) 2_556 2_556 ?
O26 Rb10 O1 148.0(4) . 2_556 ?
O54 Rb10 O1 58.9(5) 2_556 2_556 ?
O4 Rb10 O1 82.1(4) 2_556 2_556 ?
O10 Rb10 O1 90.1(4) . 2_556 ?
O9 Rb10 O1 123.3(4) . 2_556 ?
O3 Rb10 O1 74.7(4) 2_556 2_556 ?
O21 Rb10 O3 96.2(4) 2_556 . ?
O26 Rb10 O3 54.3(4) . . ?
O54 Rb10 O3 143.9(5) 2_556 . ?
O4 Rb10 O3 81.5(4) 2_556 . ?
O10 Rb10 O3 107.4(4) . . ?
O9 Rb10 O3 82.4(4) . . ?
O3 Rb10 O3 89.2(4) 2_556 . ?
O1 Rb10 O3 151.7(4) 2_556 . ?
O21 Rb10 V10 136.7(3) 2_556 . ?
O26 Rb10 V10 31.4(3) . . ?
O54 Rb10 V10 95.2(4) 2_556 . ?
O4 Rb10 V10 160.8(3) 2_556 . ?
O10 Rb10 V10 26.4(3) . . ?
O9 Rb10 V10 66.3(3) . . ?
O3 Rb10 V10 82.1(3) 2_556 . ?
O1 Rb10 V10 116.5(3) 2_556 . ?
O3 Rb10 V10 83.1(3) . . ?
O21 Rb10 V4 31.4(3) 2_556 2_556 ?
O26 Rb10 V4 141.4(3) . 2_556 ?
O54 Rb10 V4 100.7(4) 2_556 2_556 ?
O4 Rb10 V4 25.5(3) 2_556 2_556 ?
O10 Rb10 V4 152.4(3) . 2_556 ?
O9 Rb10 V4 125.7(3) . 2_556 ?
O3 Rb10 V4 84.3(3) 2_556 2_556 ?
O1 Rb10 V4 68.6(3) 2_556 2_556 ?
O3 Rb10 V4 87.1(3) . 2_556 ?
V10 Rb10 V4 163.28(12) . 2_556 ?
O21 Rb10 V9 163.3(3) 2_556 . ?
O26 Rb10 V9 30.5(3) . . ?
O54 Rb10 V9 85.5(4) 2_556 . ?
O4 Rb10 V9 115.9(3) 2_556 . ?
O10 Rb10 V9 67.9(3) . . ?
O9 Rb10 V9 25.5(3) . . ?
O3 Rb10 V9 124.0(3) 2_556 . ?
O1 Rb10 V9 141.1(3) 2_556 . ?
O3 Rb10 V9 67.1(3) . . ?
V10 Rb10 V9 46.68(10) . . ?
V4 Rb10 V9 139.44(12) 2_556 . ?
O53 Rb11 O52 114.2(7) 2_566 1_655 ?
O53 Rb11 O28 173.8(5) 2_566 . ?
O52 Rb11 O28 70.7(6) 1_655 . ?
O53 Rb11 O58 73.0(6) 2_566 1_655 ?
O52 Rb11 O58 133.2(7) 1_655 1_655 ?
O28 Rb11 O58 106.8(5) . 1_655 ?
O53 Rb11 O50 67.7(6) 2_566 1_655 ?
O52 Rb11 O50 149.7(7) 1_655 1_655 ?
O28 Rb11 O50 106.1(5) . 1_655 ?
O58 Rb11 O50 77.0(5) 1_655 1_655 ?
O53 Rb11 O12 120.1(5) 2_566 . ?
O52 Rb11 O12 76.5(6) 1_655 . ?
O28 Rb11 O12 56.2(4) . . ?
O58 Rb11 O12 142.7(5) 1_655 . ?
O50 Rb11 O12 77.2(5) 1_655 . ?
O53 Rb11 O52 56.6(7) 2_566 2_466 ?
O52 Rb11 O52 81.9(8) 1_655 2_466 ?
O28 Rb11 O52 129.2(6) . 2_466 ?
O58 Rb11 O52 63.6(6) 1_655 2_466 ?
O50 Rb11 O52 118.1(6) 1_655 2_466 ?
O12 Rb11 O52 153.7(6) . 2_466 ?
O53 Rb11 O4 131.7(5) 2_566 . ?
O52 Rb11 O4 67.2(6) 1_655 . ?
O28 Rb11 O4 53.1(4) . . ?
O58 Rb11 O4 74.8(5) 1_655 . ?
O50 Rb11 O4 136.2(5) 1_655 . ?
O12 Rb11 O4 107.3(4) . . ?
O52 Rb11 O4 77.1(6) 2_466 . ?
O53 Rb11 O61 80.2(9) 2_566 . ?
O52 Rb11 O61 43.9(9) 1_655 . ?
O28 Rb11 O61 102.1(8) . . ?
O58 Rb11 O61 145.9(9) 1_655 . ?
O50 Rb11 O61 111.8(8) 1_655 . ?
O12 Rb11 O61 69.8(8) . . ?
O52 Rb11 O61 84.3(9) 2_466 . ?
O4 Rb11 O61 110.4(8) . . ?
O53 Rb11 O11 121.6(5) 2_566 . ?
O52 Rb11 O11 124.2(6) 1_655 . ?
O28 Rb11 O11 53.7(4) . . ?
O58 Rb11 O11 67.8(4) 1_655 . ?
O50 Rb11 O11 62.7(4) 1_655 . ?
O12 Rb11 O11 76.6(4) . . ?
O52 Rb11 O11 128.8(6) 2_466 . ?
O4 Rb11 O11 75.8(4) . . ?
O61 Rb11 O11 146.1(8) . . ?
O53 Rb11 V12 145.7(4) 2_566 . ?
O52 Rb11 V12 70.0(6) 1_655 . ?
O28 Rb11 V12 30.7(3) . . ?
O58 Rb11 V12 130.9(4) 1_655 . ?
O50 Rb11 V12 91.9(4) 1_655 . ?
O12 Rb11 V12 25.6(3) . . ?
O52 Rb11 V12 150.0(5) 2_466 . ?
O4 Rb11 V12 82.2(3) . . ?
O61 Rb11 V12 82.7(8) . . ?
O11 Rb11 V12 64.7(3) . . ?
O53 Rb11 V4 156.1(4) 2_566 . ?
O52 Rb11 V4 64.4(6) 1_655 . ?
O28 Rb11 V4 28.9(3) . . ?
O58 Rb11 V4 90.8(4) 1_655 . ?
O50 Rb11 V4 126.7(4) 1_655 . ?
O12 Rb11 V4 83.4(3) . . ?
O52 Rb11 V4 100.6(5) 2_466 . ?
O4 Rb11 V4 24.4(3) . . ?
O61 Rb11 V4 106.8(7) . . ?
O11 Rb11 V4 64.6(3) . . ?
V12 Rb11 V4 58.05(10) . . ?
O35 Rb12 O55 100.6(5) 1_455 2_455 ?
O35 Rb12 O7 114.2(4) 1_455 . ?
O55 Rb12 O7 110.0(5) 2_455 . ?
O35 Rb12 O43 165.7(5) 1_455 . ?
O55 Rb12 O43 74.6(5) 2_455 . ?
O7 Rb12 O43 80.0(5) . . ?
O35 Rb12 O49 105.4(4) 1_455 . ?
O55 Rb12 O49 142.0(5) 2_455 . ?
O7 Rb12 O49 83.8(5) . . ?
O43 Rb12 O49 73.4(5) . . ?
O35 Rb12 O11 57.2(4) 1_455 1_455 ?
O55 Rb12 O11 157.8(5) 2_455 1_455 ?
O7 Rb12 O11 82.5(4) . 1_455 ?
O43 Rb12 O11 126.7(5) . 1_455 ?
O49 Rb12 O11 54.9(4) . 1_455 ?
O35 Rb12 O10 56.8(4) 1_455 1_455 ?
O55 Rb12 O10 86.5(5) 2_455 1_455 ?
O7 Rb12 O10 68.5(4) . 1_455 ?
O43 Rb12 O10 134.9(5) . 1_455 ?
O49 Rb12 O10 130.9(4) . 1_455 ?
O11 Rb12 O10 81.2(4) 1_455 1_455 ?
O35 Rb12 O60 103.2(7) 1_455 2_455 ?
O55 Rb12 O60 54.7(7) 2_455 2_455 ?
O7 Rb12 O60 142.1(7) . 2_455 ?
O43 Rb12 O60 62.9(7) . 2_455 ?
O49 Rb12 O60 92.3(7) . 2_455 ?
O11 Rb12 O60 125.2(7) 1_455 2_455 ?
O10 Rb12 O60 134.2(7) 1_455 2_455 ?
O35 Rb12 O16 54.7(4) 1_455 1_455 ?
O55 Rb12 O16 51.9(5) 2_455 1_455 ?
O7 Rb12 O16 146.5(4) . 1_455 ?
O43 Rb12 O16 114.5(5) . 1_455 ?
O49 Rb12 O16 128.5(4) . 1_455 ?
O11 Rb12 O16 107.7(4) 1_455 1_455 ?
O10 Rb12 O16 81.4(4) 1_455 1_455 ?
O60 Rb12 O16 56.5(7) 2_455 1_455 ?
O35 Rb12 O57 69.1(4) 1_455 2_365 ?
O55 Rb12 O57 98.9(5) 2_455 2_365 ?
O7 Rb12 O57 149.1(5) . 2_365 ?
O43 Rb12 O57 98.0(5) . 2_365 ?
O49 Rb12 O57 66.3(4) . 2_365 ?
O11 Rb12 O57 74.0(4) 1_455 2_365 ?
O10 Rb12 O57 125.6(4) 1_455 2_365 ?
O60 Rb12 O57 51.8(7) 2_455 2_365 ?
O16 Rb12 O57 62.2(4) 1_455 2_365 ?
O35 Rb12 V11 31.3(3) 1_455 1_455 ?
O55 Rb12 V11 132.0(4) 2_455 1_455 ?
O7 Rb12 V11 97.1(3) . 1_455 ?
O43 Rb12 V11 151.1(4) . 1_455 ?
O49 Rb12 V11 77.7(3) . 1_455 ?
O11 Rb12 V11 25.9(3) 1_455 1_455 ?
O10 Rb12 V11 67.1(3) 1_455 1_455 ?
O60 Rb12 V11 119.0(6) 2_455 1_455 ?
O16 Rb12 V11 83.8(3) 1_455 1_455 ?
O57 Rb12 V11 69.8(3) 2_365 1_455 ?
O35 Rb12 V10 30.5(3) 1_455 1_455 ?
O55 Rb12 V10 93.3(4) 2_455 1_455 ?
O7 Rb12 V10 89.8(3) . 1_455 ?
O43 Rb12 V10 160.2(4) . 1_455 ?
O49 Rb12 V10 122.7(3) . 1_455 ?
O11 Rb12 V10 67.8(3) 1_455 1_455 ?
O10 Rb12 V10 26.3(3) 1_455 1_455 ?
O60 Rb12 V10 122.8(6) 2_455 1_455 ?
O16 Rb12 V10 66.4(3) 1_455 1_455 ?
O57 Rb12 V10 99.4(3) 2_365 1_455 ?
V11 Rb12 V10 46.66(10) 1_455 1_455 ?
Rb12 O43 Rb5 81.6(5) . 1_455 ?
Rb12 O43 Rb8 84.2(5) . 2_465 ?
Rb5 O43 Rb8 162.7(6) 1_455 2_465 ?
Rb1 O44 Rb8 97.5(5) 1_455 1_455 ?
Rb5 O45 Rb9 104.1(5) . . ?
Rb7 O46 Rb4 93.5(5) . . ?
Rb1 O47 Rb2 138.6(6) 1_545 2_556 ?
Rb7 O48 Rb1 89.8(5) 1_545 1_545 ?
Rb12 O49 Rb8 92.9(4) . 2_465 ?
Rb12 O49 Rb3 105.7(5) . . ?
Rb8 O49 Rb3 92.0(4) 2_465 . ?
Rb12 O49 Rb4 170.1(5) . . ?
Rb8 O49 Rb4 84.3(4) 2_465 . ?
Rb3 O49 Rb4 83.9(4) . . ?
Rb3 O50 Rb11 97.2(6) . 1_455 ?
Rb3 O50 Rb4 91.5(5) . . ?
Rb11 O50 Rb4 159.6(7) 1_455 . ?
Rb5 O51 Rb8 143.6(6) . 1_645 ?
Rb11 O52 Rb11 98.1(8) 1_455 2_466 ?
Rb11 O52 Rb1 102.9(8) 1_455 1_455 ?
Rb11 O52 Rb1 134.4(9) 2_466 1_455 ?
Rb7 O53 Rb11 117.2(7) 2_466 2_566 ?
Rb10 O54 Rb6 100.6(7) 2_556 2_556 ?
Rb12 O55 Rb6 107.2(6) 2_455 2 ?
Rb12 O55 Rb5 83.9(5) 2_455 2 ?
Rb6 O55 Rb5 101.7(6) 2 2 ?
Rb3 O57 Rb3 72.3(4) . 2_365 ?
Rb3 O57 Rb8 87.4(5) . 1_455 ?
Rb3 O57 Rb8 88.1(5) 2_365 1_455 ?
Rb3 O57 Rb12 162.7(7) . 2_365 ?
Rb3 O57 Rb12 96.4(5) 2_365 2_365 ?
Rb8 O57 Rb12 79.0(4) 1_455 2_365 ?
Rb2 O58 Rb11 99.5(6) 1_455 1_455 ?
Rb2 O58 Rb7 156.5(7) 1_455 . ?
Rb11 O58 Rb7 96.1(5) 1_455 . ?
Rb6 O60 Rb8 136.2(11) . 1_545 ?
Rb6 O60 Rb12 119.2(11) . 2_455 ?
Rb8 O60 Rb12 80.8(8) 1_545 2_455 ?
Rb1 O61 Rb11 106.0(13) . . ?

loop_
_geom_bond_atom_site_label_1
_geom_bond_atom_site_label_2
_geom_bond_distance
_geom_bond_site_symmetry_2
_geom_bond_publ_flag
V1 O1 1.66(2) . ?
V1 O21 1.894(14) . ?
V1 O20 1.92(2) . ?
V1 O19 1.92(2) . ?
V1 O22 1.93(2) . ?
V1 V5 2.876(6) . ?
V1 V3 2.937(6) . ?
V1 V2 2.948(6) . ?
V1 V4 2.951(6) . ?
V1 Rb9 3.668(5) 2_556 ?
V1 Rb10 3.768(5) 2_556 ?
V2 O2 1.64(2) . ?
V2 O23 1.91(2) . ?
V2 O20 1.93(2) . ?
V2 O24 1.94(2) . ?
V2 O19 2.01(2) . ?
V2 V7 2.993(6) . ?
V2 Rb9 3.682(5) 2_556 ?
V2 Rb9 3.720(5) 1_455 ?
V3 O3 1.63(2) . ?
V3 O26 1.93(2) . ?
V3 O21 1.938(15) . ?
V3 O20 1.939(15) . ?
V3 O25 1.98(2) . ?
V3 V9 3.019(6) . ?
V3 Rb9 3.775(5) 2_556 ?
V3 Rb10 3.815(5) 2_556 ?
V3 Rb10 3.835(5) . ?
V4 O4 1.61(2) . ?
V4 O27 1.90(2) . ?
V4 O28 1.934(14) . ?
V4 O21 1.946(15) . ?
V4 O22 1.95(2) . ?
V4 V11 2.976(6) . ?
V4 Rb10 3.700(5) 2_556 ?
V4 Rb2 3.817(5) . ?
V4 Rb11 3.890(5) . ?
V5 O5 1.60(2) . ?
V5 O19 1.90(2) . ?
V5 O30 1.92(2) . ?
V5 O29 1.96(2) . ?
V5 O22 1.96(2) . ?
V5 V13 3.009(6) . ?
V5 Rb7 3.713(5) . ?
V5 Rb7 4.148(5) 2_466 ?
V5 Rb1 4.290(6) . ?
V6 O6 1.65(2) . ?
V6 O38 1.911(15) . ?
V6 O30 1.93(2) . ?
V6 O23 1.94(2) . ?
V6 O31 1.98(2) . ?
V6 V7 2.919(6) . ?
V6 V13 2.930(6) . ?
V6 V14 3.021(6) . ?
V6 Rb4 3.679(5) . ?
V6 Rb7 3.757(5) . ?
V7 O7 1.65(2) . ?
V7 O31 1.92(2) . ?
V7 O23 1.92(2) . ?
V7 O24 1.96(2) . ?
V7 O32 1.96(2) . ?
V7 V8 2.978(6) . ?
V7 Rb9 3.699(5) 1_455 ?
V7 Rb12 4.032(5) . ?
V7 Rb5 4.065(5) 1_455 ?
V7 Rb2 4.145(5) 1_455 ?
V8 O8 1.62(2) . ?
V8 O24 1.90(2) . ?
V8 O33 1.94(2) . ?
V8 O25 1.95(2) . ?
V8 O32 1.98(2) . ?
V8 V9 2.938(6) . ?
V8 V15 3.003(6) . ?
V8 Rb9 3.604(5) 1_455 ?
V8 Rb5 3.874(5) 1_455 ?
V9 O9 1.63(2) . ?
V9 O25 1.93(2) . ?
V9 O26 1.94(2) . ?
V9 O34 1.95(2) . ?
V9 O33 1.95(2) . ?
V9 V10 2.953(6) . ?
V9 Rb10 3.768(5) . ?
V9 Rb6 3.798(5) . ?
V10 O10 1.64(2) . ?
V10 O35 1.913(15) . ?
V10 O26 1.94(2) . ?
V10 O27 1.96(2) . ?
V10 O34 1.97(2) . ?
V10 V11 2.932(6) . ?
V10 V16 2.994(6) . ?
V10 Rb10 3.682(5) . ?
V10 Rb12 3.704(5) 1_655 ?
V10 Rb2 3.834(5) . ?
V10 Rb6 4.054(5) . ?
V11 O11 1.62(2) . ?
V11 O36 1.91(2) . ?
V11 O27 1.93(2) . ?
V11 O35 1.953(15) . ?
V11 O28 1.971(14) . ?
V11 V12 2.964(6) . ?
V11 Rb3 3.657(5) 1_655 ?
V11 Rb12 3.700(5) 1_655 ?
V11 Rb2 3.739(5) . ?
V11 Rb11 3.918(5) . ?
V12 O12 1.62(2) . ?
V12 O28 1.916(15) . ?
V12 O29 1.93(2) . ?
V12 O37 1.935(15) . ?
V12 O36 1.98(2) . ?
V12 V13 2.889(6) . ?
V12 V17 3.001(6) . ?
V12 Rb3 3.706(5) 1_655 ?
V12 Rb11 3.722(5) . ?
V12 Rb1 3.922(5) . ?
V12 Rb8 4.005(5) . ?
V13 O13 1.63(2) . ?
V13 O37 1.881(14) . ?
V13 O30 1.911(15) . ?
V13 O38 1.943(15) . ?
V13 O29 1.97(2) . ?
V13 Rb7 3.774(5) . ?
V13 Rb1 3.806(5) . ?
V13 Rb4 3.841(5) . ?
V13 Rb8 4.014(5) . ?
V14 O14 1.65(2) . ?
V14 O42 1.90(2) . ?
V14 O39 1.91(2) . ?
V14 O38 1.946(15) . ?
V14 O31 1.98(2) . ?
V14 V18 2.948(6) . ?
V14 Rb4 3.725(5) . ?
V14 Rb4 3.806(5) 2_465 ?
V15 O15 1.61(2) . ?
V15 O32 1.90(2) . ?
V15 O33 1.94(2) . ?
V15 O40 1.96(2) . ?
V15 O39 2.00(2) . ?
V15 V18 2.939(6) . ?
V15 Rb5 3.827(5) 1_455 ?
V15 Rb5 4.109(5) 2 ?
V16 O16 1.64(2) . ?
V16 O41 1.920(15) . ?
V16 O34 1.92(2) . ?
V16 O40 1.95(2) . ?
V16 O35 1.962(15) . ?
V16 V18 2.892(6) . ?
V16 Rb12 3.842(5) 1_655 ?
V16 Rb6 3.989(6) . ?
V16 Rb6 4.176(5) 2 ?
V17 O17 1.60(2) . ?
V17 O36 1.94(2) . ?
V17 O37 1.956(14) . ?
V17 O42 1.97(2) . ?
V17 O41 1.982(15) . ?
V17 V18 2.967(6) . ?
V17 Rb4 3.719(5) 2_465 ?
V17 Rb8 3.732(5) . ?
V17 Rb3 3.856(5) 1_655 ?
V17 Rb3 4.237(5) 2_465 ?
V18 O18 1.64(2) . ?
V18 O42 1.91(2) . ?
V18 O40 1.92(2) . ?
V18 O39 1.93(2) . ?
V18 O41 1.959(15) . ?
V18 Rb4 3.786(5) 2_465 ?
V18 Rb5 4.201(5) 2 ?
O1 Rb9 3.19(2) 2_556 ?
O1 Rb10 3.32(2) 2_556 ?
O2 Rb9 3.11(2) 2_556 ?
O2 Rb9 3.16(2) 1_455 ?
O3 Rb2 2.93(2) 2_556 ?
O3 Rb10 3.28(2) 2_556 ?
O3 Rb9 3.32(2) 2_556 ?
O3 Rb10 3.39(2) . ?
O4 Rb10 3.13(2) 2_556 ?
O4 Rb2 3.22(2) . ?
O4 Rb11 3.44(2) . ?
O5 Rb7 2.93(2) 2_466 ?
O5 Rb7 3.15(2) . ?
O6 Rb7 3.13(2) . ?
O6 Rb4 3.15(2) . ?
O7 Rb12 2.86(2) . ?
O7 Rb2 3.12(2) 1_455 ?
O7 Rb9 3.20(2) 1_455 ?
O7 Rb5 3.62(2) 1_455 ?
O8 Rb9 3.10(2) 1_455 ?
O8 Rb5 3.30(2) 1_455 ?
O8 Rb1 3.58(2) 1_545 ?
O9 Rb6 3.14(2) . ?
O9 Rb10 3.28(2) . ?
O10 Rb10 3.16(2) . ?
O10 Rb12 3.24(2) 1_655 ?
O10 Rb2 3.31(2) . ?
O11 Rb3 3.12(2) 1_655 ?
O11 Rb12 3.181(15) 1_655 ?
O11 Rb2 3.267(15) . ?
O11 Rb11 3.532(15) . ?
O12 Rb3 3.17(2) 1_655 ?
O12 Rb11 3.19(2) . ?
O12 Rb1 3.36(2) . ?
O12 Rb8 3.56(2) . ?
O13 Rb1 3.11(2) . ?
O13 Rb7 3.29(2) . ?
O13 Rb4 3.40(2) . ?
O14 Rb8 2.87(2) 2_465 ?
O14 Rb4 3.11(2) . ?
O14 Rb4 3.23(2) 2_465 ?
O15 Rb5 3.043(15) 2 ?
O15 Rb5 3.169(15) 1_455 ?
O16 Rb6 3.01(2) 2 ?
O16 Rb12 3.36(2) 1_655 ?
O16 Rb6 3.41(2) . ?
O17 Rb3 2.777(15) 2_465 ?
O17 Rb8 2.99(2) . ?
O17 Rb4 3.17(2) 2_465 ?
O17 Rb3 3.41(2) 1_655 ?
O18 Rb5 3.33(2) 2 ?
O18 Rb4 3.46(2) 2_465 ?
O18 Rb6 3.51(2) 2 ?
O20 Rb9 2.851(15) 2_556 ?
O21 Rb10 2.888(14) 2_556 ?
O24 Rb9 2.82(2) 1_455 ?
O26 Rb10 2.90(2) . ?
O27 Rb2 2.94(2) . ?
O28 Rb11 2.952(14) . ?
O29 Rb1 3.14(2) . ?
O30 Rb7 2.903(15) . ?
O32 Rb5 3.07(2) 1_455 ?
O34 Rb6 3.04(2) . ?
O35 Rb12 2.827(14) 1_655 ?
O36 Rb3 2.85(2) 1_655 ?
O37 Rb8 3.043(14) . ?
O38 Rb4 2.892(15) . ?
O42 Rb4 2.87(2) 2_465 ?
Rb1 O61 2.94(5) . ?
Rb1 O47 2.94(2) 1_565 ?
Rb1 O56 3.03(2) . ?
Rb1 O44 3.06(2) 1_655 ?
Rb1 O48 3.29(2) 1_565 ?
Rb1 O8 3.58(2) 1_565 ?
Rb1 O52 3.62(3) 1_655 ?
Rb2 O3 2.93(2) 2_556 ?
Rb2 O58 2.93(2) 1_655 ?
Rb2 O7 3.12(2) 1_655 ?
Rb2 O47 3.19(2) 2_556 ?
Rb2 Rb9 3.862(4) . ?
Rb3 O17 2.777(15) 2_465 ?
Rb3 O50 2.84(2) . ?
Rb3 O36 2.85(2) 1_455 ?
Rb3 O11 3.12(2) 1_455 ?
Rb3 O57 3.13(2) . ?
Rb3 O12 3.17(2) 1_455 ?
Rb3 O57 3.23(2) 2_365 ?
Rb3 O49 3.30(2) . ?
Rb3 O17 3.41(2) 1_455 ?
Rb3 V11 3.657(5) 1_455 ?
Rb3 V12 3.706(5) 1_455 ?
Rb3 Rb3 3.749(6) 2_365 ?
Rb4 O42 2.87(2) 2_465 ?
Rb4 O17 3.17(2) 2_465 ?
Rb4 O14 3.23(2) 2_465 ?
Rb4 O46 3.28(2) . ?
Rb4 O50 3.42(2) . ?
Rb4 O49 3.43(2) . ?
Rb4 O18 3.46(2) 2_465 ?
Rb5 O45 2.96(2) . ?
Rb5 O51 3.00(2) . ?
Rb5 O15 3.04(2) 2 ?
Rb5 O32 3.07(2) 1_655 ?
Rb5 O15 3.169(15) 1_655 ?
Rb5 O55 3.28(2) 2 ?
Rb5 O8 3.30(2) 1_655 ?
Rb5 O18 3.33(2) 2 ?
Rb5 O43 3.33(2) 1_655 ?
Rb5 O7 3.62(2) 1_655 ?
Rb5 V15 3.827(5) 1_655 ?
Rb5 V8 3.874(5) 1_655 ?
Rb6 O16 3.01(2) 2 ?
Rb6 O54 3.03(2) 2_556 ?
Rb6 O59 3.05(3) . ?
Rb6 O55 3.07(2) 2 ?
Rb6 O60 3.17(4) . ?
Rb6 O18 3.51(2) 2 ?
Rb7 O53 2.89(2) 2_466 ?
Rb7 O5 2.93(2) 2_466 ?
Rb7 O48 3.00(2) 1_565 ?
Rb7 O46 3.17(2) . ?
Rb7 O58 3.61(2) . ?
Rb8 O14 2.87(2) 2_465 ?
Rb8 O49 2.95(2) 2_465 ?
Rb8 O44 3.12(2) 1_655 ?
Rb8 O57 3.25(2) 1_655 ?
Rb8 O60 3.26(4) 1_565 ?
Rb8 O51 3.37(2) 1_465 ?
Rb8 O43 3.40(2) 2_465 ?
Rb9 O24 2.82(2) 1_655 ?
Rb9 O20 2.851(15) 2_556 ?
Rb9 O45 3.02(2) . ?
Rb9 O8 3.10(2) 1_655 ?
Rb9 O2 3.11(2) 2_556 ?
Rb9 O2 3.16(2) 1_655 ?
Rb9 O1 3.19(2) 2_556 ?
Rb9 O7 3.20(2) 1_655 ?
Rb9 O3 3.32(2) 2_556 ?
Rb9 V8 3.604(5) 1_655 ?
Rb9 V1 3.668(5) 2_556 ?
Rb9 V2 3.682(5) 2_556 ?
Rb10 O21 2.888(14) 2_556 ?
Rb10 O54 3.01(2) 2_556 ?
Rb10 O4 3.13(2) 2_556 ?
Rb10 O3 3.28(2) 2_556 ?
Rb10 O1 3.32(2) 2_556 ?
Rb10 V4 3.700(5) 2_556 ?
Rb11 O53 2.91(2) 2_566 ?
Rb11 O52 2.92(3) 1_655 ?
Rb11 O58 3.02(2) 1_655 ?
Rb11 O50 3.07(2) 1_655 ?
Rb11 O52 3.22(3) 2_466 ?
Rb11 O61 3.49(4) . ?
Rb12 O35 2.827(14) 1_455 ?
Rb12 O55 2.83(2) 2_455 ?
Rb12 O43 2.93(2) . ?
Rb12 O49 2.93(2) . ?
Rb12 O11 3.181(15) 1_455 ?
Rb12 O10 3.24(2) 1_455 ?
Rb12 O60 3.31(4) 2_455 ?
Rb12 O16 3.36(2) 1_455 ?
Rb12 O57 3.44(2) 2_365 ?
Rb12 V11 3.700(5) 1_455 ?
Rb12 V10 3.704(5) 1_455 ?
O43 Rb5 3.33(2) 1_455 ?
O43 Rb8 3.40(2) 2_465 ?
O44 Rb1 3.06(2) 1_455 ?
O44 Rb8 3.12(2) 1_455 ?
O47 Rb1 2.94(2) 1_545 ?
O47 Rb2 3.19(2) 2_556 ?
O48 Rb7 3.00(2) 1_545 ?
O48 Rb1 3.29(2) 1_545 ?
O49 Rb8 2.95(2) 2_465 ?
O50 Rb11 3.07(2) 1_455 ?
O51 Rb8 3.37(2) 1_645 ?
O52 Rb11 2.92(3) 1_455 ?
O52 Rb11 3.22(3) 2_466 ?
O52 Rb1 3.62(3) 1_455 ?
O53 Rb7 2.89(2) 2_466 ?
O53 Rb11 2.91(2) 2_566 ?
O54 Rb10 3.01(2) 2_556 ?
O54 Rb6 3.03(2) 2_556 ?
O55 Rb12 2.83(2) 2_455 ?
O55 Rb6 3.07(2) 2 ?
O55 Rb5 3.28(2) 2 ?
O57 Rb3 3.23(2) 2_365 ?
O57 Rb8 3.25(2) 1_455 ?
O57 Rb12 3.44(2) 2_365 ?
O58 Rb2 2.93(2) 1_455 ?
O58 Rb11 3.02(2) 1_455 ?
O60 Rb8 3.26(4) 1_545 ?
O60 Rb12 3.31(4) 2_455 ?
